data_4037725
loop_
_publ_author_name
'Henderson, Will R.'
'Zhu, Yu'
'Fagnani, Danielle E.'
'Liu, Guancen'
'Abboud, Khalil A.'
'Castellano, Ronald K.'

_publ_section_title
;
 Self-Assembling [n.n]Paracyclophanes: A Structure-Property Relationship
 Study.
;
_journal_name_full 'The Journal of organic chemistry'
_journal_paper_doi 10.1021/acs.joc.9b03120
_journal_year 2019
_chemical_formula_sum 'C51.13 H50.27 N4 O4.57'
_chemical_formula_weight 793.88
_space_group_crystal_system triclinic
_space_group_IT_number 2
_space_group_name_Hall '-P 1'
_space_group_name_H-M_alt 'P -1'
_atom_sites_solution_hydrogens mixed
_atom_sites_solution_primary direct
_atom_sites_solution_secondary difmap
_audit_creation_method SHELXL-2014/7
_audit_update_record
;
2019-08-27 # Formatted by publCIF

;
_cell_angle_alpha 107.4634(6)
_cell_angle_beta 97.4559(7)
_cell_angle_gamma 91.0639(6)
_cell_formula_units_Z 6
_cell_length_a 14.0592(4)
_cell_length_b 21.5785(6)
_cell_length_c 22.5867(7)
_cell_measurement_reflns_used 9112
_cell_measurement_temperature 100(2)
_cell_measurement_theta_max 28.0
_cell_measurement_theta_min 2.0
_cell_volume 6469.2(3)
_computing_cell_refinement 'Bruker APEX3 (Bruker, 2014)'
_computing_data_collection 'Bruker APEX3 (Bruker, 2014)'
_computing_data_reduction 'Bruker Apex3 SAINT (Bruker, 2014)'
_computing_molecular_graphics 'XP in SHELXTL-plus, Bruker 2014'
_computing_publication_material 'SHELXL2014/7, Sheldrick, G. M. 2014'
_computing_structure_refinement 'SHELXL2014/7, Sheldrick G. M. 2014'
_computing_structure_solution 'SHELXL2014/7, Sheldrick G. M. 2014'
_diffrn_ambient_temperature 100(2)
_diffrn_measured_fraction_theta_full 1.000
_diffrn_measured_fraction_theta_max 1.000
_diffrn_measurement_device_type 'Bruker APEX-II DUO'
_diffrn_measurement_method 'phi and omega scans'
_diffrn_radiation_type MoK\a
_diffrn_radiation_wavelength 0.71073
_diffrn_reflns_av_R_equivalents 0.0528
_diffrn_reflns_av_unetI/netI 0.0755
_diffrn_reflns_Laue_measured_fraction_full 1.000
_diffrn_reflns_Laue_measured_fraction_max 1.000
_diffrn_reflns_limit_h_max 18
_diffrn_reflns_limit_h_min -18
_diffrn_reflns_limit_k_max 28
_diffrn_reflns_limit_k_min -28
_diffrn_reflns_limit_l_max 29
_diffrn_reflns_limit_l_min -29
_diffrn_reflns_number 118340
_diffrn_reflns_point_group_measured_fraction_full 1.000
_diffrn_reflns_point_group_measured_fraction_max 1.000
_diffrn_reflns_theta_full 25.242
_diffrn_reflns_theta_max 27.500
_diffrn_reflns_theta_min 1.463
_diffrn_source 'fine-focus sealed tube'
_exptl_absorpt_coefficient_mu 0.078
_exptl_absorpt_correction_T_max 0.9943
_exptl_absorpt_correction_T_min 0.9789
_exptl_absorpt_correction_type integration
_exptl_absorpt_process_details 'based on measured indexed crystal faces, Bruker SHELXTL2014 (Sheldrick, 2014)'
_exptl_crystal_colour colourless
_exptl_crystal_density_diffrn 1.223
_exptl_crystal_description block
_exptl_crystal_F_000 2530
_exptl_crystal_size_max 0.442
_exptl_crystal_size_mid 0.152
_exptl_crystal_size_min 0.086
_refine_diff_density_max 0.548
_refine_diff_density_min -0.326
_refine_diff_density_rms 0.049
_refine_ls_extinction_method none
_refine_ls_goodness_of_fit_ref 0.935
_refine_ls_hydrogen_treatment mixed
_refine_ls_matrix_type full
_refine_ls_number_parameters 1670
_refine_ls_number_reflns 29732
_refine_ls_number_restraints 0
_refine_ls_restrained_S_all 0.935
_refine_ls_R_factor_all 0.1021
_refine_ls_R_factor_gt 0.0504
_refine_ls_shift/su_max 0.001
_refine_ls_shift/su_mean 0.000
_refine_ls_structure_factor_coef Fsqd
_refine_ls_weighting_details 'w=1/[\s^2^(Fo^2^)+(0.0788P)^2^] where P=(Fo^2^+2Fc^2^)/3'
_refine_ls_weighting_scheme calc
_refine_ls_wR_factor_gt 0.1299
_refine_ls_wR_factor_ref 0.1464
_reflns_Friedel_coverage 0.000
_reflns_number_gt 16917
_reflns_number_total 29732
_reflns_threshold_expression 'I > 2\s(I)'
_cod_data_source_file jo9b03120_si_002.cif
_cod_data_source_block when4
_cod_database_code 4037725
_shelx_shelxl_version_number 2014/7
_shelx_space_group_comment
; 
The symmetry employed for this shelxl refinement is uniquely defined 
by the following loop, which should always be used as a source of 
symmetry information in preference to the above space-group names. 
They are only intended as comments. 
;
_shelx_estimated_absorpt_t_min 0.966
_shelx_estimated_absorpt_t_max 0.993
_publcif_funding_html
;
;

loop_
_space_group_symop_operation_xyz
'x, y, z'
'-x, -y, -z'

loop_
_atom_site_label
_atom_site_type_symbol
_atom_site_fract_x
_atom_site_fract_y
_atom_site_fract_z
_atom_site_U_iso_or_equiv
_atom_site_adp_type
_atom_site_occupancy
_atom_site_site_symmetry_order
_atom_site_calc_flag
_atom_site_refinement_flags_posn
_atom_site_refinement_flags_adp
_atom_site_refinement_flags_occupancy
_atom_site_disorder_assembly
_atom_site_disorder_group
O1A O 0.43631(10) 1.22328(7) 0.26686(7) 0.0295(3) Uani 1 1 d . . . . .
O2A O 0.92108(10) 1.35889(6) 0.39007(7) 0.0295(3) Uani 1 1 d . . . . .
O3A O 0.57653(10) 1.08104(7) 0.38775(7) 0.0334(4) Uani 1 1 d . . . . .
O4A O 0.93107(10) 1.15535(6) 0.21342(7) 0.0297(3) Uani 1 1 d . . . . .
N1A N 0.45435(12) 1.30585(8) 0.22647(8) 0.0221(4) Uani 1 1 d . . . . .
H1' H 0.4949(16) 1.3298(11) 0.2152(10) 0.033(6) Uiso 1 1 d . . . . .
N2A N 0.95743(12) 1.27266(9) 0.31256(9) 0.0314(4) Uani 1 1 d . . . . .
H2' H 0.9347(16) 1.2398(11) 0.2824(11) 0.036(7) Uiso 1 1 d . . . . .
N3A N 0.48054(12) 1.13895(8) 0.33833(8) 0.0230(4) Uani 1 1 d . . . . .
H3' H 0.4756(15) 1.1624(10) 0.3125(10) 0.029(6) Uiso 1 1 d . . . . .
N4A N 0.86421(12) 1.05815(8) 0.15065(8) 0.0233(4) Uani 1 1 d . . . . .
H4' H 0.8173(15) 1.0280(10) 0.1409(10) 0.029(6) Uiso 1 1 d . . . . .
C1A C 0.76565(15) 1.16373(9) 0.41036(9) 0.0261(5) Uani 1 1 d . . . . .
H1AA H 0.8364 1.1715 0.4190 0.031 Uiso 1 1 calc R U . . .
H1AB H 0.7484 1.1302 0.4295 0.031 Uiso 1 1 calc R U . . .
C2A C 0.72025(15) 1.22708(9) 0.44272(10) 0.0276(5) Uani 1 1 d . . . . .
H2AA H 0.7327 1.2346 0.4886 0.033 Uiso 1 1 calc R U . . .
H2AB H 0.6498 1.2206 0.4300 0.033 Uiso 1 1 calc R U . . .
C3A C 0.75483(15) 1.28925(9) 0.42938(9) 0.0274(5) Uani 1 1 d . . . . .
H3AA H 0.7288 1.3274 0.4579 0.033 Uiso 1 1 calc R U . . .
H3AB H 0.8258 1.2944 0.4388 0.033 Uiso 1 1 calc R U . . .
C4A C 0.72484(14) 1.28861(9) 0.36241(9) 0.0221(4) Uani 1 1 d . . . . .
C5A C 0.62775(14) 1.28055(9) 0.33807(9) 0.0223(4) Uani 1 1 d . . . . .
H5AA H 0.5817 1.2828 0.3658 0.027 Uiso 1 1 calc R U . . .
C6A C 0.59556(13) 1.26937(8) 0.27477(9) 0.0204(4) Uani 1 1 d . . . . .
C7A C 0.66218(14) 1.26166(9) 0.23192(9) 0.0208(4) Uani 1 1 d . . . . .
C8A C 0.75874(14) 1.27558(9) 0.25740(9) 0.0226(4) Uani 1 1 d . . . . .
H8AA H 0.8048 1.2748 0.2300 0.027 Uiso 1 1 calc R U . . .
C9A C 0.79048(13) 1.29055(8) 0.32146(9) 0.0217(4) Uani 1 1 d . . . . .
C10A C 0.63334(14) 1.23527(9) 0.16160(9) 0.0229(4) Uani 1 1 d . . . . .
H10B H 0.6914 1.2356 0.1411 0.028 Uiso 1 1 calc R U . . .
H10C H 0.5886 1.2650 0.1482 0.028 Uiso 1 1 calc R U . . .
C11A C 0.58553(15) 1.16635(10) 0.13804(10) 0.0290(5) Uani 1 1 d . . . . .
H11C H 0.5564 1.1579 0.0938 0.035 Uiso 1 1 calc R U . . .
H11D H 0.5326 1.1647 0.1626 0.035 Uiso 1 1 calc R U . . .
C12A C 0.65196(14) 1.11053(9) 0.14169(9) 0.0240(4) Uani 1 1 d . . . . .
H12B H 0.6170 1.0683 0.1179 0.029 Uiso 1 1 calc R U . . .
H12C H 0.7090 1.1147 0.1213 0.029 Uiso 1 1 calc R U . . .
C13A C 0.68539(14) 1.11008(8) 0.20806(9) 0.0202(4) Uani 1 1 d . . . . .
C14A C 0.61682(14) 1.10771(8) 0.24722(9) 0.0208(4) Uani 1 1 d . . . . .
H14B H 0.5513 1.0981 0.2291 0.025 Uiso 1 1 calc R U . . .
C15A C 0.64031(14) 1.11876(9) 0.31118(9) 0.0204(4) Uani 1 1 d . . . . .
C16A C 0.73641(14) 1.13674(9) 0.33977(9) 0.0213(4) Uani 1 1 d . . . . .
C17A C 0.80517(14) 1.13249(9) 0.30011(9) 0.0219(4) Uani 1 1 d . . . . .
H17B H 0.8710 1.1401 0.3179 0.026 Uiso 1 1 calc R U . . .
C18A C 0.78171(14) 1.11748(9) 0.23511(9) 0.0207(4) Uani 1 1 d . . . . .
C19A C 0.48907(14) 1.26339(9) 0.25497(9) 0.0211(4) Uani 1 1 d . . . . .
C20A C 0.35270(14) 1.30574(10) 0.20304(9) 0.0260(5) Uani 1 1 d . . . . .
H20C H 0.3371 1.3504 0.2035 0.031 Uiso 1 1 calc R U . . .
H20D H 0.3139 1.2928 0.2314 0.031 Uiso 1 1 calc R U . . .
C21A C 0.32582(14) 1.26006(10) 0.13740(10) 0.0275(5) Uani 1 1 d . . . . .
C22A C 0.36171(17) 1.27224(13) 0.08809(11) 0.0440(6) Uani 1 1 d . . . . .
H22B H 0.4027 1.3100 0.0950 0.053 Uiso 1 1 calc R U . . .
C23A C 0.3379(2) 1.22912(17) 0.02784(13) 0.0653(9) Uani 1 1 d . . . . .
H23B H 0.3622 1.2373 -0.0066 0.078 Uiso 1 1 calc R U . . .
C24A C 0.2783(2) 1.17421(15) 0.01861(15) 0.0656(10) Uani 1 1 d . . . . .
H24B H 0.2623 1.1445 -0.0223 0.079 Uiso 1 1 calc R U . . .
C25A C 0.24276(19) 1.16248(13) 0.06730(16) 0.0609(9) Uani 1 1 d . . . . .
H25B H 0.2017 1.1248 0.0605 0.073 Uiso 1 1 calc R U . . .
C26A C 0.26616(16) 1.20521(11) 0.12643(13) 0.0441(6) Uani 1 1 d . . . . .
H26B H 0.2408 1.1969 0.1605 0.053 Uiso 1 1 calc R U . . .
C27 C 0.89520(14) 1.30998(9) 0.34479(10) 0.0247(4) Uani 1 1 d . . . . .
C28 C 1.05989(15) 1.29164(11) 0.32196(12) 0.0387(6) Uani 1 1 d . . . . .
H28C H 1.0971 1.2526 0.3189 0.046 Uiso 1 1 calc R U . . .
H28D H 1.0779 1.3223 0.3647 0.046 Uiso 1 1 calc R U . . .
C29 C 1.08604(15) 1.32324(11) 0.27467(13) 0.0403(6) Uani 1 1 d . . . . .
C30 C 1.05987(19) 1.29375(14) 0.21151(15) 0.0570(8) Uani 1 1 d . . . . .
H30B H 1.0244 1.2528 0.1974 0.068 Uiso 1 1 calc R U . . .
C31 C 1.0845(2) 1.32284(17) 0.16777(17) 0.0748(10) Uani 1 1 d . . . . .
H31B H 1.0667 1.3016 0.1242 0.090 Uiso 1 1 calc R U . . .
C32 C 1.1349(2) 1.38276(18) 0.1883(2) 0.0745(10) Uani 1 1 d . . . . .
H32B H 1.1505 1.4034 0.1588 0.089 Uiso 1 1 calc R U . . .
C33 C 1.1623(2) 1.41241(14) 0.2511(2) 0.0724(11) Uani 1 1 d . . . . .
H33B H 1.1978 1.4533 0.2651 0.087 Uiso 1 1 calc R U . . .
C34 C 1.13870(17) 1.38299(12) 0.29447(16) 0.0556(8) Uani 1 1 d . . . . .
H34B H 1.1585 1.4037 0.3379 0.067 Uiso 1 1 calc R U . . .
C35A C 0.56294(14) 1.11149(9) 0.34925(9) 0.0222(4) Uani 1 1 d . . . . .
C36A C 0.40381(15) 1.14227(11) 0.37702(10) 0.0293(5) Uani 1 1 d . . . . .
H36C H 0.3996 1.1882 0.4021 0.035 Uiso 1 1 calc R U . . .
H36D H 0.4212 1.1171 0.4066 0.035 Uiso 1 1 calc R U . . .
C37A C 0.30577(14) 1.11647(9) 0.34015(9) 0.0242(4) Uani 1 1 d . . . . .
C38A C 0.25709(15) 1.06441(10) 0.34937(11) 0.0327(5) Uani 1 1 d . . . . .
H38B H 0.2870 1.0433 0.3776 0.039 Uiso 1 1 calc R U . . .
C39A C 0.16526(16) 1.04265(11) 0.31800(12) 0.0382(6) Uani 1 1 d . . . . .
H39B H 0.1330 1.0069 0.3249 0.046 Uiso 1 1 calc R U . . .
C40A C 0.12092(16) 1.07255(11) 0.27708(11) 0.0354(5) Uani 1 1 d . . . . .
H40B H 0.0579 1.0578 0.2559 0.043 Uiso 1 1 calc R U . . .
C41A C 0.16832(15) 1.12410(11) 0.26688(11) 0.0346(5) Uani 1 1 d . . . . .
H41B H 0.1381 1.1446 0.2382 0.042 Uiso 1 1 calc R U . . .
C42A C 0.26019(15) 1.14624(10) 0.29838(10) 0.0294(5) Uani 1 1 d . . . . .
H42B H 0.2921 1.1820 0.2913 0.035 Uiso 1 1 calc R U . . .
C43A C 0.86468(14) 1.11256(9) 0.19819(9) 0.0218(4) Uani 1 1 d . . . . .
C44A C 0.94340(14) 1.04418(10) 0.11335(10) 0.0272(5) Uani 1 1 d . . . . .
H44C H 0.9506 0.9966 0.1002 0.033 Uiso 1 1 calc R U . . .
H44D H 1.0036 1.0653 0.1403 0.033 Uiso 1 1 calc R U . . .
C45A C 0.93118(14) 1.06641(10) 0.05607(10) 0.0253(4) Uani 1 1 d . . . . .
C46A C 0.86101(17) 1.03665(11) 0.00550(11) 0.0386(6) Uani 1 1 d . . . . .
H46B H 0.8178 1.0036 0.0082 0.046 Uiso 1 1 calc R U . . .
C47A C 0.85336(18) 1.05444(14) -0.04834(12) 0.0484(7) Uani 1 1 d . . . . .
H47B H 0.8045 1.0340 -0.0823 0.058 Uiso 1 1 calc R U . . .
C48A C 0.91582(18) 1.10144(14) -0.05336(12) 0.0484(7) Uani 1 1 d . . . . .
H48B H 0.9111 1.1131 -0.0909 0.058 Uiso 1 1 calc R U . . .
C49A C 0.98508(17) 1.13156(13) -0.00393(12) 0.0474(7) Uani 1 1 d . . . . .
H49B H 1.0286 1.1641 -0.0073 0.057 Uiso 1 1 calc R U . . .
C50A C 0.99201(16) 1.11465(11) 0.05114(11) 0.0361(5) Uani 1 1 d . . . . .
H50B H 1.0391 1.1366 0.0856 0.043 Uiso 1 1 calc R U . . .
O1B O 0.58927(11) 0.72119(7) 0.37929(7) 0.0344(4) Uani 1 1 d . . . . .
O2B O 0.80141(11) 0.51099(7) 0.12742(7) 0.0370(4) Uani 1 1 d . . . . .
O3B O 0.80150(11) 0.57746(7) 0.46584(7) 0.0362(4) Uani 1 1 d . . . . .
O4B O 0.53742(10) 0.38397(7) 0.16868(7) 0.0324(4) Uani 1 1 d . . . . .
N1B N 0.68443(14) 0.67368(9) 0.43923(8) 0.0292(4) Uani 1 1 d . . . . .
H1" H 0.7266(19) 0.6430(13) 0.4424(12) 0.058(8) Uiso 1 1 d . . . . .
N2B N 0.91516(13) 0.59352(9) 0.15991(9) 0.0304(4) Uani 1 1 d . . . . .
H2" H 0.9368(17) 0.6311(12) 0.1907(11) 0.043(7) Uiso 1 1 d . . . . .
N3B N 0.84640(12) 0.47474(8) 0.45409(8) 0.0236(4) Uani 1 1 d . . . . .
H3" H 0.8488(17) 0.4337(12) 0.4238(11) 0.045(7) Uiso 1 1 d . . . . .
N4B N 0.64945(14) 0.43226(9) 0.13175(8) 0.0323(4) Uani 1 1 d . . . . .
H4" H 0.6977(18) 0.4622(12) 0.1422(11) 0.044(7) Uiso 1 1 d . . . . .
C1B C 0.92206(14) 0.47915(10) 0.32236(10) 0.0259(4) Uani 1 1 d . . . . .
H1BA H 0.9454 0.4347 0.3100 0.031 Uiso 1 1 calc R U . . .
H1BB H 0.9471 0.4999 0.3672 0.031 Uiso 1 1 calc R U . . .
C2B C 0.96386(15) 0.51799(10) 0.28384(10) 0.0291(5) Uani 1 1 d . . . . .
H2BA H 1.0339 0.5127 0.2868 0.035 Uiso 1 1 calc R U . . .
H2BB H 0.9361 0.4981 0.2393 0.035 Uiso 1 1 calc R U . . .
C3B C 0.94814(14) 0.59097(9) 0.30177(10) 0.0267(5) Uani 1 1 d . . . . .
H3BA H 0.9695 0.6104 0.3473 0.032 Uiso 1 1 calc R U . . .
H3BB H 0.9896 0.6112 0.2796 0.032 Uiso 1 1 calc R U . . .
C4B C 0.84539(14) 0.60821(9) 0.28718(10) 0.0225(4) Uani 1 1 d . . . . .
C5B C 0.79654(14) 0.63824(9) 0.33620(9) 0.0226(4) Uani 1 1 d . . . . .
H5BA H 0.8318 0.6548 0.3771 0.027 Uiso 1 1 calc R U . . .
C6B C 0.69767(14) 0.64547(9) 0.32844(9) 0.0224(4) Uani 1 1 d . . . . .
C7B C 0.64357(14) 0.61923(9) 0.26896(10) 0.0240(4) Uani 1 1 d . . . . .
C8B C 0.69445(14) 0.59474(9) 0.21866(10) 0.0236(4) Uani 1 1 d . . . . .
H8BA H 0.6599 0.5805 0.1774 0.028 Uiso 1 1 calc R U . . .
C9B C 0.79379(14) 0.59034(9) 0.22634(9) 0.0220(4) Uani 1 1 d . . . . .
C10B C 0.53403(14) 0.61153(10) 0.25795(11) 0.0299(5) Uani 1 1 d . . . . .
H101 H 0.5102 0.6353 0.2974 0.036 Uiso 0.713(5) 1 calc R U P A 1
H102 H 0.5103 0.6328 0.2261 0.036 Uiso 0.713(5) 1 calc R U P A 1
H103 H 0.5085 0.6552 0.2724 0.036 Uiso 0.287(5) 1 calc R U P A 2
H104 H 0.5124 0.5936 0.2123 0.036 Uiso 0.287(5) 1 calc R U P A 2
C11B C 0.4910(2) 0.54351(13) 0.23690(14) 0.0248(8) Uiso 0.713(5) 1 d . . P A 1
H11E H 0.5147 0.5204 0.1971 0.030 Uiso 0.713(5) 1 calc R U P A 1
H11F H 0.4207 0.5455 0.2270 0.030 Uiso 0.713(5) 1 calc R U P A 1
C11D C 0.4908(5) 0.5679(3) 0.2907(4) 0.029(2) Uiso 0.287(5) 1 d . . P A 2
H201 H 0.5089 0.5897 0.3362 0.035 Uiso 0.287(5) 1 calc R U P A 2
H202 H 0.4203 0.5697 0.2818 0.035 Uiso 0.287(5) 1 calc R U P A 2
C12B C 0.50834(14) 0.50115(10) 0.28068(10) 0.0278(5) Uani 1 1 d . . . . .
H203 H 0.4877 0.5244 0.3214 0.033 Uiso 0.713(5) 1 calc R U P A 1
H204 H 0.4673 0.4604 0.2624 0.033 Uiso 0.713(5) 1 calc R U P A 1
H205 H 0.4824 0.4770 0.2367 0.033 Uiso 0.287(5) 1 calc R U P A 2
H206 H 0.4710 0.4849 0.3078 0.033 Uiso 0.287(5) 1 calc R U P A 2
C13B C 0.61161(14) 0.48383(9) 0.29257(9) 0.0227(4) Uani 1 1 d . . . . .
C14B C 0.66171(14) 0.50388(9) 0.35258(9) 0.0226(4) Uani 1 1 d . . . . .
H14C H 0.6277 0.5224 0.3868 0.027 Uiso 1 1 calc R U . . .
C15B C 0.76090(14) 0.49782(9) 0.36478(9) 0.0216(4) Uani 1 1 d . . . . .
C16B C 0.81331(14) 0.47379(9) 0.31510(9) 0.0215(4) Uani 1 1 d . . . . .
C17B C 0.76101(14) 0.44824(9) 0.25524(9) 0.0224(4) Uani 1 1 d . . . . .
H17C H 0.7944 0.4276 0.2213 0.027 Uiso 1 1 calc R U . . .
C18B C 0.66223(14) 0.45188(9) 0.24346(9) 0.0227(4) Uani 1 1 d . . . . .
C19B C 0.65199(15) 0.68255(9) 0.38435(10) 0.0263(5) Uani 1 1 d . . . . .
C20B C 0.65367(17) 0.71256(10) 0.49777(10) 0.0339(5) Uani 1 1 d . . . . .
H20E H 0.6065 0.7431 0.4885 0.041 Uiso 1 1 calc R U . . .
H20F H 0.7099 0.7387 0.5256 0.041 Uiso 1 1 calc R U . . .
C21B C 0.60893(16) 0.67167(10) 0.53165(10) 0.0295(5) Uani 1 1 d . . . . .
C22B C 0.52321(18) 0.63603(12) 0.50621(12) 0.0437(6) Uani 1 1 d . . . . .
H22C H 0.4924 0.6364 0.4663 0.052 Uiso 1 1 calc R U . . .
C23B C 0.4811(2) 0.59941(13) 0.53835(14) 0.0522(7) Uani 1 1 d . . . . .
H23C H 0.4219 0.5750 0.5205 0.063 Uiso 1 1 calc R U . . .
C24B C 0.5259(2) 0.59875(12) 0.59615(13) 0.0465(7) Uani 1 1 d . . . . .
H24C H 0.4972 0.5740 0.6183 0.056 Uiso 1 1 calc R U . . .
C25B C 0.61073(19) 0.63324(12) 0.62161(11) 0.0424(6) Uani 1 1 d . . . . .
H25C H 0.6414 0.6325 0.6614 0.051 Uiso 1 1 calc R U . . .
C26B C 0.65271(17) 0.66951(11) 0.58952(10) 0.0347(5) Uani 1 1 d . . . . .
H26C H 0.7124 0.6932 0.6075 0.042 Uiso 1 1 calc R U . . .
C27B C 0.83806(15) 0.56158(10) 0.16775(10) 0.0266(5) Uani 1 1 d . . . . .
C28B C 0.96044(17) 0.57184(12) 0.10241(12) 0.0457(6) Uani 1 1 d . . . . .
H28E H 0.9413 0.5999 0.0759 0.055 Uiso 1 1 calc R U . . .
H28F H 0.9355 0.5268 0.0786 0.055 Uiso 1 1 calc R U . . .
C29B C 1.06656(19) 0.57334(12) 0.11383(13) 0.0460(6) Uani 1 1 d . . . . .
C30B C 1.1144(2) 0.55693(14) 0.16401(15) 0.0600(8) Uani 1 1 d . . . . .
H30C H 1.0786 0.5463 0.1929 0.072 Uiso 1 1 calc R U . . .
C31B C 1.2147(2) 0.55576(17) 0.17291(17) 0.0753(10) Uani 1 1 d . . . . .
H31C H 1.2467 0.5444 0.2075 0.090 Uiso 1 1 calc R U . . .
C32B C 1.2664(2) 0.57122(16) 0.13112(17) 0.0712(9) Uani 1 1 d . . . . .
H32C H 1.3345 0.5700 0.1367 0.085 Uiso 1 1 calc R U . . .
C33B C 1.2209(2) 0.58825(16) 0.08160(16) 0.0689(9) Uani 1 1 d . . . . .
H33C H 1.2572 0.5991 0.0530 0.083 Uiso 1 1 calc R U . . .
C34B C 1.1212(2) 0.58973(14) 0.07305(14) 0.0586(8) Uani 1 1 d . . . . .
H34C H 1.0900 0.6021 0.0388 0.070 Uiso 1 1 calc R U . . .
C35B C 0.80597(14) 0.52067(9) 0.43237(9) 0.0238(4) Uani 1 1 d . . . . .
C36B C 0.88917(15) 0.48687(10) 0.51955(9) 0.0263(5) Uani 1 1 d . . . . .
H36E H 0.9023 0.5343 0.5396 0.032 Uiso 1 1 calc R U . . .
H36F H 0.9513 0.4661 0.5207 0.032 Uiso 1 1 calc R U . . .
C37B C 0.82526(14) 0.46107(10) 0.55654(9) 0.0252(4) Uani 1 1 d . . . . .
C38B C 0.73931(17) 0.48855(11) 0.57004(11) 0.0380(6) Uani 1 1 d . . . . .
H38C H 0.7200 0.5241 0.5556 0.046 Uiso 1 1 calc R U . . .
C39B C 0.6814(2) 0.46485(14) 0.60428(13) 0.0554(7) Uani 1 1 d . . . . .
H39C H 0.6227 0.4842 0.6132 0.067 Uiso 1 1 calc R U . . .
C40B C 0.7081(2) 0.41375(14) 0.62552(13) 0.0544(7) Uani 1 1 d . . . . .
H40C H 0.6682 0.3980 0.6494 0.065 Uiso 1 1 calc R U . . .
C41B C 0.7924(2) 0.38533(13) 0.61233(13) 0.0507(7) Uani 1 1 d . . . . .
H41C H 0.8109 0.3497 0.6268 0.061 Uiso 1 1 calc R U . . .
C42B C 0.85065(17) 0.40890(11) 0.57755(11) 0.0375(6) Uani 1 1 d . . . . .
H42C H 0.9087 0.3888 0.5681 0.045 Uiso 1 1 calc R U . . .
C43B C 0.61102(15) 0.42022(9) 0.17831(10) 0.0256(5) Uani 1 1 d . . . . .
C44B C 0.61814(18) 0.39508(12) 0.06616(10) 0.0431(6) Uani 1 1 d . . . . .
H44E H 0.6308 0.4219 0.0390 0.052 Uiso 1 1 calc R U . . .
H44F H 0.5481 0.3842 0.0597 0.052 Uiso 1 1 calc R U . . .
C45B C 0.67027(18) 0.33336(12) 0.04799(10) 0.0421(6) Uani 1 1 d . . . . .
C46B C 0.62222(18) 0.27295(12) 0.02293(10) 0.0414(6) Uani 1 1 d . . . . .
H46C H 0.5540 0.2702 0.0145 0.050 Uiso 1 1 calc R U . . .
C47B C 0.6707(2) 0.21629(14) 0.00975(11) 0.0510(7) Uani 1 1 d . . . . .
H47C H 0.6357 0.1754 -0.0080 0.061 Uiso 1 1 calc R U . . .
C48B C 0.7685(2) 0.21891(17) 0.02218(14) 0.0741(10) Uani 1 1 d . . . . .
H48C H 0.8019 0.1800 0.0144 0.089 Uiso 1 1 calc R U . . .
C49B C 0.8186(2) 0.27900(19) 0.04624(17) 0.0943(13) Uani 1 1 d . . . . .
H49C H 0.8868 0.2814 0.0541 0.113 Uiso 1 1 calc R U . . .
C50B C 0.7701(2) 0.33554(17) 0.05884(15) 0.0751(10) Uani 1 1 d . . . . .
H50C H 0.8055 0.3764 0.0751 0.090 Uiso 1 1 calc R U . . .
O1C O 1.02796(10) 0.93930(6) 0.38633(7) 0.0291(3) Uani 1 1 d . . . . .
O2C O 0.72012(10) 0.95342(6) 0.11038(6) 0.0249(3) Uani 1 1 d . . . . .
O3C O 1.00647(10) 0.70838(6) 0.24056(7) 0.0316(3) Uani 1 1 d . . . . .
O4C O 0.54180(9) 0.84010(7) 0.22336(7) 0.0282(3) Uani 1 1 d . . . . .
N1C N 0.96631(14) 1.03807(8) 0.41110(9) 0.0325(4) Uani 1 1 d . . . . .
H1C' H 0.9251(17) 1.0624(11) 0.4030(11) 0.040(7) Uiso 1 1 d . . . . .
N2C N 0.61646(12) 0.89195(8) 0.14123(8) 0.0244(4) Uani 1 1 d . . . . .
H2C' H 0.6053(16) 0.8782(10) 0.1714(11) 0.033(6) Uiso 1 1 d . . . . .
N3C N 1.04741(12) 0.80524(9) 0.31258(8) 0.0245(4) Uani 1 1 d . . . . .
H3C' H 1.0331(15) 0.8401(10) 0.3302(10) 0.020(6) Uiso 1 1 d . . . . .
N4C N 0.52875(11) 0.78086(8) 0.28925(8) 0.0228(4) Uani 1 1 d . . . . .
H4C' H 0.5577(15) 0.7621(10) 0.3143(10) 0.028(6) Uiso 1 1 d . . . . .
C1C C 0.86650(15) 0.75657(10) 0.14984(10) 0.0301(5) Uani 1 1 d . . . . .
H1CA H 0.8131 0.7490 0.1148 0.036 Uiso 0.531(5) 1 calc R U P B 1
H1CB H 0.9009 0.7160 0.1434 0.036 Uiso 0.531(5) 1 calc R U P B 1
H1XC H 0.9372 0.7562 0.1595 0.036 Uiso 0.469(5) 1 calc R U P B 2
H1YD H 0.8425 0.7125 0.1225 0.036 Uiso 0.469(5) 1 calc R U P B 2
C2C' C 0.9387(3) 0.81288(17) 0.14658(18) 0.0257(11) Uiso 0.531(5) 1 d . . P B 1
H2CA H 0.9895 0.8223 0.1834 0.031 Uiso 0.531(5) 1 calc R U P B 1
H2CB H 0.9703 0.7960 0.1087 0.031 Uiso 0.531(5) 1 calc R U P B 1
C2C" C 0.8453(3) 0.80190(19) 0.1157(2) 0.0246(12) Uiso 0.469(5) 1 d . . P B 2
H2CC H 0.7750 0.8060 0.1109 0.030 Uiso 0.469(5) 1 calc R U P B 2
H2CD H 0.8628 0.7829 0.0732 0.030 Uiso 0.469(5) 1 calc R U P B 2
C3C C 0.89730(15) 0.87513(10) 0.14502(10) 0.0283(5) Uani 1 1 d . . . . .
H3CA H 0.8429 0.8657 0.1104 0.034 Uiso 0.531(5) 1 calc R U P B 1
H3CB H 0.9467 0.9024 0.1353 0.034 Uiso 0.531(5) 1 calc R U P B 1
H3XC H 0.9676 0.8718 0.1536 0.034 Uiso 0.469(5) 1 calc R U P B 2
H3YD H 0.8853 0.8987 0.1136 0.034 Uiso 0.469(5) 1 calc R U P B 2
C4C C 0.86187(14) 0.91396(9) 0.20492(9) 0.0221(4) Uani 1 1 d . . . . .
C5C C 0.92322(14) 0.92980(9) 0.26116(9) 0.0235(4) Uani 1 1 d . . . . .
H5CA H 0.9895 0.9223 0.2604 0.028 Uiso 1 1 calc R U . . .
C6C C 0.89113(14) 0.95629(9) 0.31868(9) 0.0223(4) Uani 1 1 d . . . . .
C7C C 0.79265(14) 0.96371(8) 0.32182(9) 0.0218(4) Uani 1 1 d . . . . .
C8C C 0.73300(14) 0.95384(8) 0.26502(9) 0.0214(4) Uani 1 1 d . . . . .
H8CA H 0.6672 0.9628 0.2657 0.026 Uiso 1 1 calc R U . . .
C9C C 0.76639(14) 0.93137(9) 0.20738(9) 0.0207(4) Uani 1 1 d . . . . .
C10C C 0.74990(15) 0.97676(10) 0.38234(9) 0.0278(5) Uani 1 1 d . . . . .
H10X H 0.8028 0.9811 0.4171 0.033 Uiso 0.470(5) 1 calc R U P C 1
H10Y H 0.7197 1.0190 0.3904 0.033 Uiso 0.470(5) 1 calc R U P C 1
H10Z H 0.6802 0.9819 0.3732 0.033 Uiso 0.530(5) 1 calc R U P C 2
H10W H 0.7792 1.0186 0.4117 0.033 Uiso 0.530(5) 1 calc R U P C 2
C11C C 0.6780(3) 0.92705(18) 0.38379(19) 0.0202(11) Uiso 0.470(5) 1 d . . P C 1
H11A H 0.6285 0.9205 0.3467 0.024 Uiso 0.470(5) 1 calc R U P C 1
H11B H 0.6461 0.9454 0.4213 0.024 Uiso 0.470(5) 1 calc R U P C 1
C11' C 0.7635(3) 0.92356(18) 0.41535(18) 0.0266(11) Uiso 0.530(5) 1 d . . P C 2
H11G H 0.8330 0.9165 0.4212 0.032 Uiso 0.530(5) 1 calc R U P C 2
H11H H 0.7445 0.9412 0.4576 0.032 Uiso 0.530(5) 1 calc R U P C 2
C12C C 0.71094(14) 0.85834(9) 0.38471(9) 0.0240(4) Uani 1 1 d . . . . .
H12X H 0.7642 0.8639 0.4195 0.029 Uiso 0.470(5) 1 calc R U P C 1
H12Y H 0.6568 0.8336 0.3930 0.029 Uiso 0.470(5) 1 calc R U P C 1
H12Z H 0.6416 0.8649 0.3763 0.029 Uiso 0.530(5) 1 calc R U P C 2
H12W H 0.7187 0.8326 0.4145 0.029 Uiso 0.530(5) 1 calc R U P C 2
C13C C 0.74387(13) 0.81938(9) 0.32399(9) 0.0200(4) Uani 1 1 d . . . . .
C14C C 0.84036(13) 0.80413(9) 0.32393(9) 0.0211(4) Uani 1 1 d . . . . .
H14A H 0.8803 0.8113 0.3630 0.025 Uiso 1 1 calc R U . . .
C15C C 0.87983(13) 0.77898(8) 0.26907(9) 0.0205(4) Uani 1 1 d . . . . .
C16C C 0.82416(14) 0.77006(9) 0.21068(9) 0.0222(4) Uani 1 1 d . . . . .
C17C C 0.72625(14) 0.77909(9) 0.21055(9) 0.0226(4) Uani 1 1 d . . . . .
H17A H 0.6857 0.7694 0.1714 0.027 Uiso 1 1 calc R U . . .
C18C C 0.68553(13) 0.80176(9) 0.26552(9) 0.0197(4) Uani 1 1 d . . . . .
C19C C 0.96656(14) 0.97603(9) 0.37545(9) 0.0252(5) Uani 1 1 d . . . . .
C20C C 1.03908(18) 1.06881(10) 0.46542(11) 0.0382(6) Uani 1 1 d . . . . .
H20A H 1.1035 1.0553 0.4555 0.046 Uiso 1 1 calc R U . . .
H20B H 1.0260 1.0547 0.5016 0.046 Uiso 1 1 calc R U . . .
C21C C 1.03695(16) 1.14151(10) 0.48187(10) 0.0310(5) Uani 1 1 d . . . . .
C22C C 1.08461(18) 1.17598(11) 0.45052(12) 0.0431(6) Uani 1 1 d . . . . .
H22A H 1.1207 1.1535 0.4188 0.052 Uiso 1 1 calc R U . . .
C23C C 1.08025(19) 1.24252(12) 0.46489(14) 0.0495(7) Uani 1 1 d . . . . .
H23A H 1.1131 1.2654 0.4429 0.059 Uiso 1 1 calc R U . . .
C24C C 1.02882(18) 1.27588(11) 0.51074(12) 0.0452(7) Uani 1 1 d . . . . .
H24A H 1.0260 1.3217 0.5204 0.054 Uiso 1 1 calc R U . . .
C25C C 0.98137(19) 1.24284(12) 0.54259(11) 0.0450(6) Uani 1 1 d . . . . .
H25A H 0.9461 1.2659 0.5746 0.054 Uiso 1 1 calc R U . . .
C26C C 0.98491(17) 1.17591(11) 0.52799(10) 0.0377(6) Uani 1 1 d . . . . .
H26A H 0.9513 1.1533 0.5498 0.045 Uiso 1 1 calc R U . . .
C27C C 0.69883(14) 0.92645(9) 0.14872(9) 0.0210(4) Uani 1 1 d . . . . .
C28C C 0.53816(14) 0.88825(10) 0.09114(10) 0.0263(5) Uani 1 1 d . . . . .
H28A H 0.4989 0.8471 0.0822 0.032 Uiso 1 1 calc R U . . .
H28B H 0.5653 0.8875 0.0526 0.032 Uiso 1 1 calc R U . . .
C29C C 0.47418(14) 0.94469(9) 0.10727(10) 0.0249(5) Uani 1 1 d . . . . .
C30C C 0.44613(15) 0.97706(11) 0.06406(12) 0.0381(6) Uani 1 1 d . . . . .
H30A H 0.4652 0.9627 0.0235 0.046 Uiso 1 1 calc R U . . .
C31C C 0.38994(17) 1.03071(13) 0.07975(15) 0.0535(8) Uani 1 1 d . . . . .
H31A H 0.3716 1.0532 0.0502 0.064 Uiso 1 1 calc R U . . .
C32C C 0.36095(17) 1.05119(12) 0.13880(15) 0.0500(7) Uani 1 1 d . . . . .
H32A H 0.3238 1.0882 0.1499 0.060 Uiso 1 1 calc R U . . .
C33C C 0.38612(16) 1.01786(11) 0.18107(12) 0.0419(6) Uani 1 1 d . . . . .
H33A H 0.3648 1.0310 0.2210 0.050 Uiso 1 1 calc R U . . .
C34C C 0.44274(15) 0.96500(10) 0.16548(10) 0.0318(5) Uani 1 1 d . . . . .
H34A H 0.4603 0.9424 0.1951 0.038 Uiso 1 1 calc R U . . .
C35C C 0.98243(14) 0.76142(9) 0.27265(10) 0.0230(4) Uani 1 1 d . . . . .
C36C C 1.14994(14) 0.79465(11) 0.31330(10) 0.0294(5) Uani 1 1 d . . . . .
H36A H 1.1608 0.7490 0.3118 0.035 Uiso 1 1 calc R U . . .
H36B H 1.1861 0.8235 0.3528 0.035 Uiso 1 1 calc R U . . .
C37C C 1.18685(13) 0.80824(10) 0.25850(10) 0.0282(5) Uani 1 1 d . . . . .
C38C C 1.21104(15) 0.87180(11) 0.26222(11) 0.0349(5) Uani 1 1 d . . . . .
H38A H 1.2060 0.9058 0.2996 0.042 Uiso 1 1 calc R U . . .
C39C C 1.24261(17) 0.88647(13) 0.21197(12) 0.0434(6) Uani 1 1 d . . . . .
H39A H 1.2587 0.9304 0.2151 0.052 Uiso 1 1 calc R U . . .
C40C C 1.25064(17) 0.83801(14) 0.15808(12) 0.0452(6) Uani 1 1 d . . . . .
H40A H 1.2728 0.8482 0.1239 0.054 Uiso 1 1 calc R U . . .
C41C C 1.22645(16) 0.77413(13) 0.15331(11) 0.0429(6) Uani 1 1 d . . . . .
H41A H 1.2316 0.7404 0.1157 0.051 Uiso 1 1 calc R U . . .
C42C C 1.19473(15) 0.75909(11) 0.20333(11) 0.0356(5) Uani 1 1 d . . . . .
H42A H 1.1783 0.7151 0.1999 0.043 Uiso 1 1 calc R U . . .
C43C C 0.57943(13) 0.81004(9) 0.25827(9) 0.0205(4) Uani 1 1 d . . . . .
C44C C 0.42650(14) 0.79009(10) 0.29234(10) 0.0258(5) Uani 1 1 d . . . . .
H44A H 0.3926 0.7482 0.2886 0.031 Uiso 1 1 calc R U . . .
H44B H 0.3982 0.8053 0.2571 0.031 Uiso 1 1 calc R U . . .
C45C C 0.41396(13) 0.83953(10) 0.35376(10) 0.0262(5) Uani 1 1 d . . . . .
C46C C 0.39568(16) 0.82017(12) 0.40439(11) 0.0383(6) Uani 1 1 d . . . . .
H46A H 0.3867 0.7751 0.3998 0.046 Uiso 1 1 calc R U . . .
C47C C 0.39038(19) 0.86591(14) 0.46177(12) 0.0523(7) Uani 1 1 d . . . . .
H47A H 0.3780 0.8521 0.4964 0.063 Uiso 1 1 calc R U . . .
C48C C 0.40305(19) 0.93133(14) 0.46883(13) 0.0540(7) Uani 1 1 d . . . . .
H48A H 0.3989 0.9626 0.5081 0.065 Uiso 1 1 calc R U . . .
C49C C 0.42181(18) 0.95133(12) 0.41867(13) 0.0488(7) Uani 1 1 d . . . . .
H49A H 0.4315 0.9964 0.4236 0.059 Uiso 1 1 calc R U . . .
C50C C 0.42646(16) 0.90570(11) 0.36132(11) 0.0372(6) Uani 1 1 d . . . . .
H50A H 0.4383 0.9197 0.3267 0.045 Uiso 1 1 calc R U . . .
O6 O 0.59207(16) 0.63463(11) 0.05474(10) 0.0560(6) Uani 0.85 1 d . . P D 1
O7 O 0.49627(17) 0.57303(12) 0.08759(11) 0.0647(6) Uani 0.85 1 d . . P D 1
C61 C 0.4754(3) 0.68740(15) 0.11564(14) 0.0539(9) Uani 0.85 1 d . . P D 1
H61A H 0.5071 0.7242 0.1073 0.081 Uiso 0.85 1 calc R U P D 1
H61B H 0.4070 0.6836 0.0986 0.081 Uiso 0.85 1 calc R U P D 1
H61C H 0.4822 0.6946 0.1610 0.081 Uiso 0.85 1 calc R U P D 1
C62 C 0.5209(2) 0.62618(16) 0.08515(13) 0.0447(8) Uani 0.85 1 d . . P D 1
C63 C 0.6391(3) 0.57659(17) 0.02280(18) 0.0638(10) Uani 0.85 1 d . . P D 1
H63A H 0.5920 0.5459 -0.0096 0.077 Uiso 0.85 1 calc R U P D 1
H63B H 0.6655 0.5544 0.0533 0.077 Uiso 0.85 1 calc R U P D 1
C64 C 0.7178(3) 0.5967(2) -0.0068(2) 0.1047(16) Uani 0.85 1 d . . P D 1
H64A H 0.7500 0.5582 -0.0284 0.157 Uiso 0.85 1 calc R U P D 1
H64B H 0.6911 0.6184 -0.0371 0.157 Uiso 0.85 1 calc R U P D 1
H64C H 0.7644 0.6268 0.0256 0.157 Uiso 0.85 1 calc R U P D 1

loop_
_atom_site_aniso_label
_atom_site_aniso_U_11
_atom_site_aniso_U_22
_atom_site_aniso_U_33
_atom_site_aniso_U_23
_atom_site_aniso_U_13
_atom_site_aniso_U_12
O1A 0.0241(8) 0.0314(8) 0.0390(9) 0.0200(7) 0.0040(7) -0.0015(6)
O2A 0.0287(8) 0.0186(7) 0.0350(9) 0.0028(6) -0.0039(7) -0.0015(6)
O3A 0.0363(9) 0.0399(9) 0.0343(9) 0.0236(7) 0.0115(7) 0.0112(7)
O4A 0.0231(8) 0.0235(7) 0.0392(9) 0.0047(7) 0.0053(7) -0.0040(6)
N1A 0.0195(9) 0.0245(9) 0.0246(9) 0.0114(8) 0.0023(7) 0.0004(7)
N2A 0.0219(9) 0.0209(9) 0.0426(12) -0.0009(9) -0.0017(8) 0.0003(8)
N3A 0.0236(9) 0.0255(9) 0.0239(10) 0.0121(8) 0.0070(7) 0.0026(7)
N4A 0.0240(9) 0.0193(9) 0.0269(10) 0.0057(7) 0.0080(8) -0.0007(7)
C1A 0.0282(11) 0.0267(11) 0.0232(11) 0.0084(9) 0.0013(9) 0.0044(9)
C2A 0.0348(12) 0.0257(11) 0.0206(11) 0.0059(9) 0.0009(9) 0.0033(9)
C3A 0.0311(12) 0.0231(10) 0.0243(11) 0.0045(9) -0.0028(9) -0.0007(9)
C4A 0.0277(11) 0.0134(9) 0.0228(11) 0.0036(8) -0.0006(9) 0.0008(8)
C5A 0.0274(11) 0.0168(9) 0.0234(11) 0.0061(8) 0.0058(9) 0.0031(8)
C6A 0.0220(10) 0.0136(9) 0.0268(11) 0.0084(8) 0.0024(8) 0.0009(7)
C7A 0.0233(10) 0.0150(9) 0.0263(11) 0.0097(8) 0.0024(9) 0.0019(8)
C8A 0.0239(10) 0.0167(9) 0.0298(12) 0.0097(9) 0.0069(9) 0.0020(8)
C9A 0.0217(10) 0.0128(9) 0.0300(12) 0.0069(8) 0.0005(9) 0.0027(8)
C10A 0.0238(10) 0.0240(10) 0.0237(11) 0.0106(9) 0.0049(9) 0.0021(8)
C11A 0.0290(12) 0.0317(11) 0.0251(12) 0.0086(9) -0.0003(9) 0.0004(9)
C12A 0.0235(11) 0.0243(10) 0.0224(11) 0.0048(9) 0.0023(8) -0.0001(8)
C13A 0.0235(10) 0.0139(9) 0.0218(11) 0.0037(8) 0.0022(8) 0.0007(8)
C14A 0.0211(10) 0.0149(9) 0.0258(11) 0.0061(8) 0.0016(8) 0.0010(8)
C15A 0.0240(10) 0.0145(9) 0.0247(11) 0.0077(8) 0.0057(8) 0.0044(8)
C16A 0.0264(11) 0.0155(9) 0.0234(11) 0.0085(8) 0.0014(9) 0.0040(8)
C17A 0.0198(10) 0.0169(9) 0.0283(12) 0.0069(8) 0.0001(9) 0.0019(8)
C18A 0.0226(10) 0.0145(9) 0.0250(11) 0.0059(8) 0.0037(8) 0.0004(8)
C19A 0.0232(10) 0.0210(10) 0.0186(10) 0.0056(8) 0.0029(8) 0.0017(8)
C20A 0.0206(10) 0.0300(11) 0.0291(12) 0.0112(9) 0.0040(9) 0.0053(9)
C21A 0.0162(10) 0.0290(11) 0.0328(12) 0.0047(9) -0.0012(9) 0.0045(8)
C22A 0.0316(13) 0.0644(17) 0.0269(13) 0.0029(12) -0.0009(10) -0.0053(12)
C23A 0.0418(16) 0.105(3) 0.0325(15) -0.0032(16) 0.0022(13) 0.0072(17)
C24A 0.0330(15) 0.074(2) 0.0514(19) -0.0287(16) -0.0190(14) 0.0174(15)
C25A 0.0332(15) 0.0394(15) 0.083(2) -0.0131(15) -0.0134(15) 0.0063(12)
C26A 0.0301(13) 0.0314(13) 0.0636(18) 0.0078(12) -0.0035(12) 0.0012(10)
C27 0.0266(11) 0.0182(10) 0.0295(12) 0.0096(9) -0.0008(9) 0.0007(8)
C28 0.0228(11) 0.0301(12) 0.0528(16) 0.0003(11) -0.0027(11) 0.0036(9)
C29 0.0205(11) 0.0305(12) 0.0676(18) 0.0120(12) 0.0052(12) 0.0052(9)
C30 0.0411(16) 0.0571(18) 0.074(2) 0.0259(16) -0.0008(14) -0.0109(13)
C31 0.0510(19) 0.095(3) 0.094(3) 0.054(2) 0.0043(17) -0.0072(18)
C32 0.0406(18) 0.078(2) 0.132(3) 0.067(3) 0.024(2) 0.0136(16)
C33 0.0363(16) 0.0357(16) 0.157(4) 0.036(2) 0.038(2) 0.0097(13)
C34 0.0277(13) 0.0300(13) 0.100(2) 0.0022(14) 0.0204(14) 0.0058(11)
C35A 0.0272(11) 0.0186(9) 0.0202(11) 0.0052(8) 0.0028(9) 0.0010(8)
C36A 0.0287(12) 0.0341(12) 0.0279(12) 0.0114(10) 0.0092(9) 0.0037(9)
C37A 0.0233(11) 0.0242(10) 0.0268(11) 0.0067(9) 0.0114(9) 0.0051(8)
C38A 0.0291(12) 0.0333(12) 0.0430(14) 0.0203(11) 0.0099(10) 0.0058(10)
C39A 0.0335(13) 0.0311(12) 0.0559(16) 0.0197(12) 0.0125(12) 0.0002(10)
C40A 0.0245(12) 0.0374(13) 0.0430(14) 0.0104(11) 0.0048(10) -0.0009(10)
C41A 0.0287(12) 0.0411(13) 0.0394(14) 0.0195(11) 0.0067(10) 0.0061(10)
C42A 0.0293(12) 0.0270(11) 0.0356(13) 0.0138(10) 0.0081(10) 0.0011(9)
C43A 0.0229(10) 0.0192(10) 0.0248(11) 0.0093(9) 0.0019(8) 0.0022(8)
C44A 0.0248(11) 0.0255(11) 0.0337(12) 0.0093(9) 0.0112(9) 0.0054(9)
C45A 0.0223(11) 0.0269(11) 0.0261(11) 0.0045(9) 0.0092(9) 0.0060(8)
C46A 0.0353(13) 0.0388(13) 0.0362(14) 0.0036(11) 0.0048(11) -0.0020(10)
C47A 0.0376(14) 0.0688(18) 0.0310(14) 0.0048(13) 0.0015(11) 0.0038(13)
C48A 0.0353(14) 0.083(2) 0.0364(15) 0.0277(14) 0.0145(12) 0.0170(14)
C49A 0.0320(14) 0.0680(18) 0.0565(17) 0.0372(15) 0.0141(13) 0.0026(12)
C50A 0.0261(12) 0.0448(14) 0.0404(14) 0.0180(11) 0.0041(10) -0.0022(10)
O1B 0.0365(9) 0.0337(8) 0.0431(10) 0.0227(7) 0.0139(7) 0.0150(7)
O2B 0.0429(9) 0.0330(9) 0.0307(9) 0.0025(7) 0.0086(7) -0.0142(7)
O3B 0.0506(10) 0.0241(8) 0.0305(9) 0.0050(7) 0.0000(7) 0.0116(7)
O4B 0.0329(8) 0.0310(8) 0.0334(9) 0.0150(7) -0.0053(7) -0.0125(7)
N1B 0.0391(11) 0.0254(9) 0.0254(10) 0.0099(8) 0.0063(8) 0.0113(8)
N2B 0.0277(10) 0.0267(10) 0.0355(11) 0.0057(9) 0.0102(8) -0.0036(8)
N3B 0.0278(9) 0.0235(9) 0.0198(9) 0.0080(8) 0.0011(7) 0.0028(7)
N4B 0.0376(11) 0.0327(10) 0.0239(10) 0.0075(8) -0.0004(8) -0.0150(9)
C1B 0.0263(11) 0.0275(11) 0.0252(11) 0.0098(9) 0.0040(9) 0.0060(9)
C2B 0.0233(11) 0.0300(11) 0.0350(13) 0.0119(10) 0.0029(9) 0.0044(9)
C3B 0.0227(11) 0.0257(11) 0.0309(12) 0.0093(9) -0.0004(9) -0.0004(8)
C4B 0.0216(10) 0.0163(9) 0.0314(12) 0.0109(9) 0.0020(9) -0.0017(8)
C5B 0.0248(11) 0.0176(9) 0.0255(11) 0.0091(8) -0.0016(9) -0.0021(8)
C6B 0.0273(11) 0.0174(9) 0.0265(11) 0.0125(9) 0.0039(9) 0.0015(8)
C7B 0.0247(11) 0.0224(10) 0.0312(12) 0.0174(9) 0.0041(9) 0.0024(8)
C8B 0.0247(11) 0.0216(10) 0.0270(11) 0.0139(9) -0.0022(9) -0.0045(8)
C9B 0.0248(11) 0.0155(9) 0.0269(11) 0.0090(8) 0.0023(9) -0.0029(8)
C10B 0.0229(11) 0.0383(12) 0.0347(13) 0.0204(10) 0.0038(9) 0.0021(9)
C12B 0.0219(11) 0.0357(12) 0.0307(12) 0.0164(10) 0.0060(9) -0.0007(9)
C13B 0.0235(10) 0.0221(10) 0.0277(11) 0.0151(9) 0.0051(9) -0.0016(8)
C14B 0.0271(11) 0.0210(10) 0.0250(11) 0.0128(9) 0.0085(9) 0.0040(8)
C15B 0.0278(11) 0.0153(9) 0.0239(11) 0.0094(8) 0.0037(9) 0.0020(8)
C16B 0.0253(11) 0.0177(9) 0.0249(11) 0.0111(8) 0.0038(9) 0.0031(8)
C17B 0.0293(11) 0.0176(9) 0.0224(11) 0.0074(8) 0.0085(9) 0.0030(8)
C18B 0.0261(11) 0.0177(9) 0.0274(11) 0.0128(9) 0.0016(9) -0.0056(8)
C19B 0.0306(12) 0.0180(10) 0.0345(13) 0.0128(9) 0.0079(10) 0.0018(9)
C20B 0.0471(14) 0.0252(11) 0.0290(12) 0.0053(10) 0.0093(11) 0.0110(10)
C21B 0.0377(13) 0.0228(11) 0.0264(12) 0.0032(9) 0.0078(10) 0.0100(9)
C22B 0.0486(15) 0.0463(15) 0.0349(14) 0.0124(12) 0.0013(12) 0.0019(12)
C23B 0.0456(16) 0.0494(16) 0.0607(19) 0.0140(14) 0.0120(14) -0.0003(13)
C24B 0.0591(18) 0.0428(15) 0.0503(17) 0.0241(13) 0.0273(14) 0.0164(13)
C25B 0.0582(17) 0.0434(14) 0.0308(14) 0.0154(12) 0.0127(12) 0.0213(13)
C26B 0.0396(13) 0.0328(12) 0.0292(13) 0.0047(10) 0.0056(10) 0.0118(10)
C27B 0.0263(11) 0.0240(11) 0.0313(12) 0.0120(9) 0.0024(9) -0.0017(9)
C28B 0.0381(14) 0.0445(15) 0.0499(16) 0.0031(12) 0.0176(12) -0.0040(11)
C29B 0.0492(16) 0.0393(14) 0.0526(17) 0.0144(13) 0.0181(13) 0.0028(12)
C30B 0.0474(17) 0.0678(19) 0.083(2) 0.0432(18) 0.0273(16) 0.0107(14)
C31B 0.0443(18) 0.105(3) 0.104(3) 0.067(2) 0.0231(18) 0.0205(17)
C32B 0.0434(17) 0.093(2) 0.097(3) 0.051(2) 0.0270(18) 0.0120(16)
C33B 0.0497(19) 0.088(2) 0.083(2) 0.040(2) 0.0293(17) 0.0054(16)
C34B 0.0561(18) 0.0661(19) 0.0599(19) 0.0232(16) 0.0216(15) 0.0008(15)
C35B 0.0239(11) 0.0220(10) 0.0268(11) 0.0086(9) 0.0053(9) 0.0034(8)
C36B 0.0264(11) 0.0295(11) 0.0241(11) 0.0103(9) 0.0019(9) 0.0021(9)
C37B 0.0281(11) 0.0267(11) 0.0192(11) 0.0058(9) 0.0002(9) 0.0008(9)
C38B 0.0409(14) 0.0399(13) 0.0410(14) 0.0197(11) 0.0155(11) 0.0115(11)
C39B 0.0485(17) 0.0720(19) 0.0610(19) 0.0342(16) 0.0276(14) 0.0141(14)
C40B 0.0485(17) 0.076(2) 0.0540(18) 0.0412(16) 0.0118(14) -0.0065(15)
C41B 0.0558(17) 0.0528(16) 0.0546(17) 0.0379(14) -0.0029(14) -0.0035(13)
C42B 0.0346(13) 0.0425(13) 0.0412(14) 0.0226(12) 0.0019(11) 0.0084(11)
C43B 0.0296(11) 0.0196(10) 0.0287(12) 0.0105(9) 0.0013(9) -0.0031(8)
C44B 0.0496(15) 0.0495(15) 0.0261(13) 0.0102(11) -0.0028(11) -0.0184(12)
C45B 0.0425(15) 0.0535(16) 0.0226(12) 0.0001(11) 0.0063(11) -0.0112(12)
C46B 0.0388(14) 0.0539(16) 0.0272(13) 0.0089(12) -0.0009(11) -0.0075(12)
C47B 0.0564(18) 0.0583(17) 0.0282(14) -0.0001(12) 0.0026(12) -0.0051(14)
C48B 0.055(2) 0.080(2) 0.060(2) -0.0220(17) 0.0127(16) 0.0087(17)
C49B 0.0372(17) 0.099(3) 0.104(3) -0.035(2) 0.0171(18) 0.0045(18)
C50B 0.0442(17) 0.078(2) 0.073(2) -0.0256(18) 0.0198(16) -0.0180(16)
O1C 0.0294(8) 0.0242(7) 0.0313(8) 0.0093(6) -0.0054(6) -0.0011(6)
O2C 0.0317(8) 0.0224(7) 0.0221(8) 0.0099(6) 0.0019(6) -0.0027(6)
O3C 0.0223(8) 0.0215(7) 0.0490(10) 0.0062(7) 0.0080(7) 0.0022(6)
O4C 0.0208(7) 0.0367(8) 0.0338(8) 0.0211(7) 0.0028(6) 0.0030(6)
N1C 0.0384(11) 0.0195(9) 0.0331(11) 0.0055(8) -0.0124(9) 0.0001(8)
N2C 0.0222(9) 0.0281(9) 0.0260(10) 0.0150(8) -0.0010(8) -0.0020(7)
N3C 0.0187(9) 0.0255(10) 0.0296(10) 0.0089(8) 0.0036(8) 0.0015(8)
N4C 0.0163(8) 0.0278(9) 0.0292(10) 0.0150(8) 0.0047(7) 0.0033(7)
C1C 0.0232(11) 0.0319(12) 0.0323(12) 0.0044(10) 0.0065(9) -0.0015(9)
C3C 0.0253(11) 0.0365(12) 0.0266(12) 0.0134(10) 0.0073(9) 0.0023(9)
C4C 0.0238(10) 0.0197(10) 0.0263(11) 0.0125(9) 0.0029(9) -0.0034(8)
C5C 0.0212(10) 0.0229(10) 0.0298(12) 0.0135(9) 0.0033(9) -0.0034(8)
C6C 0.0261(11) 0.0149(9) 0.0262(11) 0.0091(8) -0.0012(9) -0.0028(8)
C7C 0.0286(11) 0.0126(9) 0.0239(11) 0.0055(8) 0.0032(9) 0.0007(8)
C8C 0.0235(10) 0.0154(9) 0.0261(11) 0.0073(8) 0.0031(9) 0.0016(8)
C9C 0.0250(10) 0.0162(9) 0.0230(11) 0.0100(8) 0.0011(8) -0.0036(8)
C10C 0.0341(12) 0.0245(11) 0.0236(11) 0.0056(9) 0.0032(9) 0.0062(9)
C12C 0.0226(10) 0.0282(11) 0.0234(11) 0.0105(9) 0.0042(9) 0.0036(8)
C13C 0.0218(10) 0.0157(9) 0.0259(11) 0.0103(8) 0.0053(8) 0.0011(8)
C14C 0.0199(10) 0.0179(9) 0.0277(11) 0.0115(8) 0.0004(8) -0.0011(8)
C15C 0.0181(10) 0.0144(9) 0.0306(12) 0.0083(8) 0.0053(9) -0.0013(7)
C16C 0.0226(10) 0.0153(9) 0.0289(12) 0.0057(8) 0.0070(9) 0.0002(8)
C17C 0.0221(10) 0.0191(10) 0.0260(11) 0.0069(8) 0.0016(9) -0.0025(8)
C18C 0.0181(10) 0.0164(9) 0.0273(11) 0.0102(8) 0.0044(8) 0.0004(7)
C19C 0.0275(11) 0.0228(10) 0.0261(11) 0.0107(9) 0.0002(9) -0.0065(9)
C20C 0.0477(14) 0.0263(11) 0.0329(13) 0.0063(10) -0.0148(11) -0.0045(10)
C21C 0.0346(12) 0.0255(11) 0.0275(12) 0.0069(10) -0.0113(10) -0.0031(9)
C22C 0.0471(15) 0.0334(13) 0.0498(16) 0.0121(12) 0.0123(12) 0.0027(11)
C23C 0.0492(16) 0.0355(14) 0.0689(19) 0.0236(14) 0.0090(14) -0.0020(12)
C24C 0.0525(16) 0.0235(12) 0.0508(16) 0.0082(12) -0.0155(13) -0.0038(11)
C25C 0.0616(17) 0.0350(13) 0.0307(14) 0.0017(11) -0.0017(12) 0.0089(12)
C26C 0.0482(15) 0.0373(13) 0.0255(12) 0.0111(11) -0.0058(11) -0.0032(11)
C27C 0.0273(11) 0.0158(9) 0.0192(10) 0.0045(8) 0.0029(8) 0.0024(8)
C28C 0.0244(11) 0.0283(11) 0.0259(11) 0.0105(9) -0.0023(9) -0.0013(9)
C29C 0.0202(10) 0.0225(10) 0.0318(12) 0.0101(9) -0.0012(9) -0.0054(8)
C30C 0.0280(12) 0.0429(14) 0.0542(16) 0.0298(12) 0.0087(11) 0.0014(10)
C31C 0.0337(14) 0.0514(16) 0.097(2) 0.0535(17) 0.0116(15) 0.0081(12)
C32C 0.0331(14) 0.0289(13) 0.091(2) 0.0207(14) 0.0158(14) 0.0042(10)
C33C 0.0331(13) 0.0316(13) 0.0521(16) -0.0006(12) 0.0076(12) -0.0047(10)
C34C 0.0284(12) 0.0301(12) 0.0325(13) 0.0057(10) -0.0019(10) -0.0027(9)
C35C 0.0206(10) 0.0225(10) 0.0306(12) 0.0133(9) 0.0073(9) 0.0014(8)
C36C 0.0188(10) 0.0372(12) 0.0333(13) 0.0140(10) 0.0000(9) 0.0011(9)
C37C 0.0120(10) 0.0392(12) 0.0341(13) 0.0138(10) -0.0005(9) 0.0006(9)
C38C 0.0232(11) 0.0411(13) 0.0412(14) 0.0137(11) 0.0046(10) 0.0007(10)
C39C 0.0361(14) 0.0486(15) 0.0535(17) 0.0259(14) 0.0107(12) 0.0017(11)
C40C 0.0365(14) 0.0681(18) 0.0352(15) 0.0215(14) 0.0068(11) 0.0024(13)
C41C 0.0317(13) 0.0572(16) 0.0345(14) 0.0073(12) 0.0025(11) -0.0022(12)
C42C 0.0234(11) 0.0399(13) 0.0396(14) 0.0076(11) 0.0025(10) -0.0033(10)
C43C 0.0208(10) 0.0188(9) 0.0216(11) 0.0057(8) 0.0030(8) 0.0003(8)
C44C 0.0184(10) 0.0325(11) 0.0290(12) 0.0133(10) 0.0039(9) 0.0007(8)
C45C 0.0148(10) 0.0354(12) 0.0307(12) 0.0140(10) 0.0018(9) 0.0043(8)
C46C 0.0349(13) 0.0455(14) 0.0367(14) 0.0146(12) 0.0086(11) -0.0034(11)
C47C 0.0539(17) 0.069(2) 0.0329(15) 0.0120(14) 0.0131(13) -0.0071(14)
C48C 0.0510(17) 0.0601(18) 0.0418(16) 0.0005(14) 0.0088(13) 0.0113(14)
C49C 0.0505(16) 0.0375(14) 0.0507(17) 0.0066(13) -0.0050(13) 0.0135(12)
C50C 0.0369(13) 0.0393(13) 0.0361(14) 0.0151(11) -0.0020(11) 0.0082(11)
O6 0.0568(14) 0.0659(15) 0.0459(13) 0.0236(12) -0.0048(11) -0.0084(12)
O7 0.0734(17) 0.0660(16) 0.0633(16) 0.0302(13) 0.0149(13) 0.0038(13)
C61 0.078(2) 0.0457(18) 0.0318(17) 0.0105(14) -0.0100(16) -0.0073(17)
C62 0.0457(18) 0.061(2) 0.0288(16) 0.0242(15) -0.0133(13) -0.0138(15)
C63 0.059(2) 0.056(2) 0.083(3) 0.029(2) 0.010(2) 0.0140(18)
C64 0.099(4) 0.084(3) 0.122(4) 0.012(3) 0.033(3) 0.003(3)

loop_
_atom_type_symbol
_atom_type_description
_atom_type_scat_dispersion_real
_atom_type_scat_dispersion_imag
_atom_type_scat_source
C C 0.0033 0.0016 'International Tables Vol C Tables 4.2.6.8 and 6.1.1.4'
H H 0.0000 0.0000 'International Tables Vol C Tables 4.2.6.8 and 6.1.1.4'
N N 0.0061 0.0033 'International Tables Vol C Tables 4.2.6.8 and 6.1.1.4'
O O 0.0106 0.0060 'International Tables Vol C Tables 4.2.6.8 and 6.1.1.4'

loop_
_geom_angle_atom_site_label_1
_geom_angle_atom_site_label_2
_geom_angle_atom_site_label_3
_geom_angle
C19A N1A C20A 122.75(17)
C19A N1A H1' 118.5(14)
C20A N1A H1' 117.8(14)
C27 N2A C28 122.34(18)
C27 N2A H2' 117.5(16)
C28 N2A H2' 119.6(16)
C35A N3A C36A 121.93(17)
C35A N3A H3' 120.0(14)
C36A N3A H3' 117.0(14)
C43A N4A C44A 122.10(17)
C43A N4A H4' 121.6(14)
C44A N4A H4' 116.3(14)
C16A C1A C2A 115.50(16)
C16A C1A H1AA 108.4
C2A C1A H1AA 108.4
C16A C1A H1AB 108.4
C2A C1A H1AB 108.4
H1AA C1A H1AB 107.5
C1A C2A C3A 116.66(17)
C1A C2A H2AA 108.1
C3A C2A H2AA 108.1
C1A C2A H2AB 108.1
C3A C2A H2AB 108.1
H2AA C2A H2AB 107.3
C4A C3A C2A 113.46(16)
C4A C3A H3AA 108.9
C2A C3A H3AA 108.9
C4A C3A H3AB 108.9
C2A C3A H3AB 108.9
H3AA C3A H3AB 107.7
C5A C4A C9A 117.38(18)
C5A C4A C3A 119.27(18)
C9A C4A C3A 123.15(18)
C6A C5A C4A 122.51(18)
C6A C5A H5AA 118.7
C4A C5A H5AA 118.7
C5A C6A C7A 120.00(18)
C5A C6A C19A 117.13(17)
C7A C6A C19A 122.82(17)
C8A C7A C6A 116.62(18)
C8A C7A C10A 120.38(17)
C6A C7A C10A 122.87(17)
C7A C8A C9A 122.73(18)
C7A C8A H8AA 118.6
C9A C8A H8AA 118.6
C8A C9A C4A 119.76(18)
C8A C9A C27 118.55(18)
C4A C9A C27 121.67(18)
C7A C10A C11A 115.02(16)
C7A C10A H10B 108.5
C11A C10A H10B 108.5
C7A C10A H10C 108.5
C11A C10A H10C 108.5
H10B C10A H10C 107.5
C10A C11A C12A 116.13(17)
C10A C11A H11C 108.3
C12A C11A H11C 108.3
C10A C11A H11D 108.3
C12A C11A H11D 108.3
H11C C11A H11D 107.4
C13A C12A C11A 113.56(16)
C13A C12A H12B 108.9
C11A C12A H12B 108.9
C13A C12A H12C 108.9
C11A C12A H12C 108.9
H12B C12A H12C 107.7
C18A C13A C14A 116.77(17)
C18A C13A C12A 123.86(17)
C14A C13A C12A 119.14(17)
C15A C14A C13A 122.89(18)
C15A C14A H14B 118.6
C13A C14A H14B 118.6
C14A C15A C16A 119.63(17)
C14A C15A C35A 119.45(17)
C16A C15A C35A 120.93(17)
C17A C16A C15A 116.87(18)
C17A C16A C1A 119.71(17)
C15A C16A C1A 123.32(18)
C16A C17A C18A 122.77(18)
C16A C17A H17B 118.6
C18A C17A H17B 118.6
C13A C18A C17A 119.87(18)
C13A C18A C43A 123.63(17)
C17A C18A C43A 116.47(17)
O1A C19A N1A 122.32(18)
O1A C19A C6A 121.83(17)
N1A C19A C6A 115.78(16)
N1A C20A C21A 112.51(16)
N1A C20A H20C 109.1
C21A C20A H20C 109.1
N1A C20A H20D 109.1
C21A C20A H20D 109.1
H20C C20A H20D 107.8
C22A C21A C26A 119.3(2)
C22A C21A C20A 120.27(19)
C26A C21A C20A 120.5(2)
C21A C22A C23A 119.8(3)
C21A C22A H22B 120.1
C23A C22A H22B 120.1
C24A C23A C22A 119.4(3)
C24A C23A H23B 120.3
C22A C23A H23B 120.3
C25A C24A C23A 120.7(3)
C25A C24A H24B 119.7
C23A C24A H24B 119.7
C24A C25A C26A 119.7(3)
C24A C25A H25B 120.2
C26A C25A H25B 120.2
C25A C26A C21A 121.2(3)
C25A C26A H26B 119.4
C21A C26A H26B 119.4
O2A C27 N2A 122.63(19)
O2A C27 C9A 121.36(18)
N2A C27 C9A 115.98(17)
N2A C28 C29 112.39(19)
N2A C28 H28C 109.1
C29 C28 H28C 109.1
N2A C28 H28D 109.1
C29 C28 H28D 109.1
H28C C28 H28D 107.9
C30 C29 C34 118.6(3)
C30 C29 C28 121.1(2)
C34 C29 C28 120.3(3)
C29 C30 C31 121.1(3)
C29 C30 H30B 119.5
C31 C30 H30B 119.5
C32 C31 C30 119.5(3)
C32 C31 H31B 120.3
C30 C31 H31B 120.3
C33 C32 C31 120.1(3)
C33 C32 H32B 120.0
C31 C32 H32B 120.0
C32 C33 C34 120.3(3)
C32 C33 H33B 119.9
C34 C33 H33B 119.9
C33 C34 C29 120.4(3)
C33 C34 H34B 119.8
C29 C34 H34B 119.8
O3A C35A N3A 123.26(18)
O3A C35A C15A 120.43(17)
N3A C35A C15A 116.31(16)
N3A C36A C37A 114.30(17)
N3A C36A H36C 108.7
C37A C36A H36C 108.7
N3A C36A H36D 108.7
C37A C36A H36D 108.7
H36C C36A H36D 107.6
C38A C37A C42A 118.13(19)
C38A C37A C36A 120.81(19)
C42A C37A C36A 120.99(18)
C37A C38A C39A 121.0(2)
C37A C38A H38B 119.5
C39A C38A H38B 119.5
C40A C39A C38A 120.3(2)
C40A C39A H39B 119.9
C38A C39A H39B 119.9
C39A C40A C41A 119.6(2)
C39A C40A H40B 120.2
C41A C40A H40B 120.2
C40A C41A C42A 120.3(2)
C40A C41A H41B 119.8
C42A C41A H41B 119.8
C37A C42A C41A 120.61(19)
C37A C42A H42B 119.7
C41A C42A H42B 119.7
O4A C43A N4A 122.64(18)
O4A C43A C18A 121.52(17)
N4A C43A C18A 115.75(16)
N4A C44A C45A 114.63(16)
N4A C44A H44C 108.6
C45A C44A H44C 108.6
N4A C44A H44D 108.6
C45A C44A H44D 108.6
H44C C44A H44D 107.6
C50A C45A C46A 118.4(2)
C50A C45A C44A 120.73(19)
C46A C45A C44A 120.85(19)
C47A C46A C45A 120.9(2)
C47A C46A H46B 119.6
C45A C46A H46B 119.6
C48A C47A C46A 120.3(2)
C48A C47A H47B 119.8
C46A C47A H47B 119.8
C47A C48A C49A 119.7(2)
C47A C48A H48B 120.2
C49A C48A H48B 120.2
C48A C49A C50A 120.3(2)
C48A C49A H49B 119.9
C50A C49A H49B 119.9
C45A C50A C49A 120.5(2)
C45A C50A H50B 119.8
C49A C50A H50B 119.8
C19B N1B C20B 121.80(18)
C19B N1B H1" 122.0(17)
C20B N1B H1" 116.1(17)
C27B N2B C28B 121.96(19)
C27B N2B H2" 117.2(15)
C28B N2B H2" 120.8(15)
C35B N3B C36B 123.11(18)
C35B N3B H3" 115.6(14)
C36B N3B H3" 121.2(14)
C43B N4B C44B 121.90(19)
C43B N4B H4" 117.1(15)
C44B N4B H4" 120.9(15)
C16B C1B C2B 114.83(16)
C16B C1B H1BA 108.6
C2B C1B H1BA 108.6
C16B C1B H1BB 108.6
C2B C1B H1BB 108.6
H1BA C1B H1BB 107.5
C3B C2B C1B 117.27(17)
C3B C2B H2BA 108.0
C1B C2B H2BA 108.0
C3B C2B H2BB 108.0
C1B C2B H2BB 108.0
H2BA C2B H2BB 107.2
C4B C3B C2B 115.27(16)
C4B C3B H3BA 108.5
C2B C3B H3BA 108.5
C4B C3B H3BB 108.5
C2B C3B H3BB 108.5
H3BA C3B H3BB 107.5
C5B C4B C9B 117.41(18)
C5B C4B C3B 118.83(18)
C9B C4B C3B 123.53(18)
C4B C5B C6B 122.96(19)
C4B C5B H5BA 118.5
C6B C5B H5BA 118.5
C5B C6B C7B 119.55(18)
C5B C6B C19B 118.86(18)
C7B C6B C19B 121.58(18)
C8B C7B C6B 116.99(18)
C8B C7B C10B 119.38(18)
C6B C7B C10B 123.44(18)
C9B C8B C7B 122.76(19)
C9B C8B H8BA 118.6
C7B C8B H8BA 118.6
C8B C9B C4B 119.35(18)
C8B C9B C27B 116.55(18)
C4B C9B C27B 123.94(18)
C11B C10B C7B 116.13(19)
C11D C10B C7B 114.8(3)
C11B C10B H101 108.3
C7B C10B H101 108.3
C11B C10B H102 108.3
C7B C10B H102 108.3
H101 C10B H102 107.4
C11D C10B H103 108.6
C7B C10B H103 108.6
C11D C10B H104 108.6
C7B C10B H104 108.6
H103 C10B H104 107.5
C10B C11B C12B 119.3(2)
C10B C11B H11E 107.5
C12B C11B H11E 107.5
C10B C11B H11F 107.5
C12B C11B H11F 107.5
H11E C11B H11F 107.0
C12B C11D C10B 125.1(5)
C12B C11D H201 106.1
C10B C11D H201 106.1
C12B C11D H202 106.1
C10B C11D H202 106.1
H201 C11D H202 106.3
C11D C12B C13B 117.7(3)
C13B C12B C11B 114.77(18)
C13B C12B H203 108.6
C11B C12B H203 108.6
C13B C12B H204 108.6
C11B C12B H204 108.6
H203 C12B H204 107.6
C11D C12B H205 107.9
C13B C12B H205 107.9
C11D C12B H206 107.9
C13B C12B H206 107.9
H205 C12B H206 107.2
C14B C13B C18B 117.49(18)
C14B C13B C12B 120.24(18)
C18B C13B C12B 122.07(18)
C13B C14B C15B 122.33(18)
C13B C14B H14C 118.8
C15B C14B H14C 118.8
C16B C15B C14B 119.92(18)
C16B C15B C35B 123.30(18)
C14B C15B C35B 116.74(17)
C15B C16B C17B 117.07(18)
C15B C16B C1B 123.47(18)
C17B C16B C1B 119.26(17)
C18B C17B C16B 122.55(18)
C18B C17B H17C 118.7
C16B C17B H17C 118.7
C17B C18B C13B 119.82(18)
C17B C18B C43B 119.03(18)
C13B C18B C43B 121.13(18)
O1B C19B N1B 122.13(19)
O1B C19B C6B 120.80(18)
N1B C19B C6B 117.02(17)
N1B C20B C21B 112.84(17)
N1B C20B H20E 109.0
C21B C20B H20E 109.0
N1B C20B H20F 109.0
C21B C20B H20F 109.0
H20E C20B H20F 107.8
C22B C21B C26B 118.4(2)
C22B C21B C20B 120.9(2)
C26B C21B C20B 120.7(2)
C21B C22B C23B 120.7(2)
C21B C22B H22C 119.7
C23B C22B H22C 119.7
C24B C23B C22B 119.7(3)
C24B C23B H23C 120.2
C22B C23B H23C 120.2
C25B C24B C23B 120.3(2)
C25B C24B H24C 119.8
C23B C24B H24C 119.8
C24B C25B C26B 120.0(2)
C24B C25B H25C 120.0
C26B C25B H25C 120.0
C21B C26B C25B 121.0(2)
C21B C26B H26C 119.5
C25B C26B H26C 119.5
O2B C27B N2B 121.8(2)
O2B C27B C9B 120.56(18)
N2B C27B C9B 117.56(18)
N2B C28B C29B 114.1(2)
N2B C28B H28E 108.7
C29B C28B H28E 108.7
N2B C28B H28F 108.7
C29B C28B H28F 108.7
H28E C28B H28F 107.6
C30B C29B C34B 118.0(3)
C30B C29B C28B 121.5(2)
C34B C29B C28B 120.5(3)
C29B C30B C31B 121.1(3)
C29B C30B H30C 119.5
C31B C30B H30C 119.5
C32B C31B C30B 119.4(3)
C32B C31B H31C 120.3
C30B C31B H31C 120.3
C33B C32B C31B 120.6(3)
C33B C32B H32C 119.7
C31B C32B H32C 119.7
C32B C33B C34B 119.9(3)
C32B C33B H33C 120.1
C34B C33B H33C 120.1
C29B C34B C33B 121.0(3)
C29B C34B H34C 119.5
C33B C34B H34C 119.5
O3B C35B N3B 122.94(19)
O3B C35B C15B 121.79(17)
N3B C35B C15B 115.18(17)
N3B C36B C37B 112.60(16)
N3B C36B H36E 109.1
C37B C36B H36E 109.1
N3B C36B H36F 109.1
C37B C36B H36F 109.1
H36E C36B H36F 107.8
C42B C37B C38B 118.2(2)
C42B C37B C36B 120.75(19)
C38B C37B C36B 121.06(18)
C39B C38B C37B 120.7(2)
C39B C38B H38C 119.7
C37B C38B H38C 119.7
C40B C39B C38B 120.5(3)
C40B C39B H39C 119.7
C38B C39B H39C 119.7
C39B C40B C41B 120.0(2)
C39B C40B H40C 120.0
C41B C40B H40C 120.0
C40B C41B C42B 119.7(2)
C40B C41B H41C 120.2
C42B C41B H41C 120.2
C37B C42B C41B 121.0(2)
C37B C42B H42C 119.5
C41B C42B H42C 119.5
O4B C43B N4B 122.07(19)
O4B C43B C18B 121.31(18)
N4B C43B C18B 116.62(17)
N4B C44B C45B 110.8(2)
N4B C44B H44E 109.5
C45B C44B H44E 109.5
N4B C44B H44F 109.5
C45B C44B H44F 109.5
H44E C44B H44F 108.1
C46B C45B C50B 117.5(3)
C46B C45B C44B 122.2(2)
C50B C45B C44B 120.3(2)
C45B C46B C47B 121.7(2)
C45B C46B H46C 119.1
C47B C46B H46C 119.1
C48B C47B C46B 120.3(3)
C48B C47B H47C 119.9
C46B C47B H47C 119.9
C47B C48B C49B 119.1(3)
C47B C48B H48C 120.5
C49B C48B H48C 120.5
C50B C49B C48B 120.5(3)
C50B C49B H49C 119.7
C48B C49B H49C 119.7
C49B C50B C45B 120.8(3)
C49B C50B H50C 119.6
C45B C50B H50C 119.6
C19C N1C C20C 123.60(19)
C19C N1C H1C' 121.5(17)
C20C N1C H1C' 114.9(17)
C27C N2C C28C 123.15(17)
C27C N2C H2C' 117.1(15)
C28C N2C H2C' 118.6(15)
C35C N3C C36C 120.13(18)
C35C N3C H3C' 120.9(16)
C36C N3C H3C' 117.5(16)
C43C N4C C44C 122.36(17)
C43C N4C H4C' 119.9(14)
C44C N4C H4C' 116.6(14)
C2C" C1C C16C 115.3(2)
C16C C1C C2C' 115.1(2)
C16C C1C H1CA 108.5
C2C' C1C H1CA 108.5
C16C C1C H1CB 108.5
C2C' C1C H1CB 108.5
H1CA C1C H1CB 107.5
C2C" C1C H1XC 108.5
C16C C1C H1XC 108.5
C2C" C1C H1YD 108.5
C16C C1C H1YD 108.5
H1XC C1C H1YD 107.5
C3C C2C' C1C 117.0(3)
C3C C2C' H2CA 108.0
C1C C2C' H2CA 108.0
C3C C2C' H2CB 108.0
C1C C2C' H2CB 108.0
H2CA C2C' H2CB 107.3
C1C C2C" C3C 117.7(3)
C1C C2C" H2CC 107.9
C3C C2C" H2CC 107.9
C1C C2C" H2CD 107.9
C3C C2C" H2CD 107.9
H2CC C2C" H2CD 107.2
C2C' C3C C4C 115.1(2)
C4C C3C C2C" 112.9(2)
C2C' C3C H3CA 108.5
C4C C3C H3CA 108.5
C2C' C3C H3CB 108.5
C4C C3C H3CB 108.5
H3CA C3C H3CB 107.5
C4C C3C H3XC 109.0
C2C" C3C H3XC 109.0
C4C C3C H3YD 109.0
C2C" C3C H3YD 109.0
H3XC C3C H3YD 107.8
C5C C4C C9C 117.26(18)
C5C C4C C3C 119.66(18)
C9C C4C C3C 122.94(18)
C4C C5C C6C 122.25(19)
C4C C5C H5CA 118.9
C6C C5C H5CA 118.9
C5C C6C C7C 120.35(18)
C5C C6C C19C 116.57(18)
C7C C6C C19C 123.09(18)
C8C C7C C6C 116.57(18)
C8C C7C C10C 120.20(18)
C6C C7C C10C 123.08(18)
C9C C8C C7C 122.42(18)
C9C C8C H8CA 118.8
C7C C8C H8CA 118.8
C8C C9C C4C 119.91(18)
C8C C9C C27C 118.86(17)
C4C C9C C27C 121.23(17)
C11C C10C C7C 115.6(2)
C7C C10C C11' 115.2(2)
C11C C10C H10X 108.4
C7C C10C H10X 108.4
C11C C10C H10Y 108.4
C7C C10C H10Y 108.4
H10X C10C H10Y 107.4
C7C C10C H10Z 108.5
C11' C10C H10Z 108.5
C7C C10C H10W 108.5
C11' C10C H10W 108.5
H10Z C10C H10W 107.5
C10C C11C C12C 119.3(3)
C10C C11C H11A 107.5
C12C C11C H11A 107.5
C10C C11C H11B 107.5
C12C C11C H11B 107.5
H11A C11C H11B 107.0
C12C C11' C10C 118.6(3)
C12C C11' H11G 107.7
C10C C11' H11G 107.7
C12C C11' H11H 107.7
C10C C11' H11H 107.7
H11G C11' H11H 107.1
C11' C12C C13C 114.7(2)
C13C C12C C11C 113.1(2)
C13C C12C H12X 109.0
C11C C12C H12X 109.0
C13C C12C H12Y 109.0
C11C C12C H12Y 109.0
H12X C12C H12Y 107.8
C11' C12C H12Z 108.6
C13C C12C H12Z 108.6
C11' C12C H12W 108.6
C13C C12C H12W 108.6
H12Z C12C H12W 107.6
C14C C13C C18C 116.57(17)
C14C C13C C12C 119.24(17)
C18C C13C C12C 123.95(17)
C15C C14C C13C 122.52(18)
C15C C14C H14A 118.7
C13C C14C H14A 118.7
C14C C15C C16C 120.33(17)
C14C C15C C35C 119.51(18)
C16C C15C C35C 120.16(17)
C17C C16C C15C 116.87(18)
C17C C16C C1C 119.65(18)
C15C C16C C1C 123.29(17)
C18C C17C C16C 122.54(18)
C18C C17C H17A 118.7
C16C C17C H17A 118.7
C17C C18C C13C 120.22(17)
C17C C18C C43C 116.74(17)
C13C C18C C43C 122.93(17)
O1C C19C N1C 122.39(19)
O1C C19C C6C 122.61(18)
N1C C19C C6C 114.84(18)
N1C C20C C21C 109.64(17)
N1C C20C H20A 109.7
C21C C20C H20A 109.7
N1C C20C H20B 109.7
C21C C20C H20B 109.7
H20A C20C H20B 108.2
C22C C21C C26C 118.1(2)
C22C C21C C20C 121.2(2)
C26C C21C C20C 120.6(2)
C23C C22C C21C 120.8(2)
C23C C22C H22A 119.6
C21C C22C H22A 119.6
C24C C23C C22C 120.4(2)
C24C C23C H23A 119.8
C22C C23C H23A 119.8
C23C C24C C25C 119.8(2)
C23C C24C H24A 120.1
C25C C24C H24A 120.1
C24C C25C C26C 120.0(2)
C24C C25C H25A 120.0
C26C C25C H25A 120.0
C25C C26C C21C 120.9(2)
C25C C26C H26A 119.6
C21C C26C H26A 119.6
O2C C27C N2C 123.24(18)
O2C C27C C9C 121.02(17)
N2C C27C C9C 115.73(17)
N2C C28C C29C 112.63(16)
N2C C28C H28A 109.1
C29C C28C H28A 109.1
N2C C28C H28B 109.1
C29C C28C H28B 109.1
H28A C28C H28B 107.8
C30C C29C C34C 118.9(2)
C30C C29C C28C 120.30(19)
C34C C29C C28C 120.76(18)
C29C C30C C31C 120.3(2)
C29C C30C H30A 119.8
C31C C30C H30A 119.8
C32C C31C C30C 119.9(2)
C32C C31C H31A 120.1
C30C C31C H31A 120.1
C33C C32C C31C 119.9(2)
C33C C32C H32A 120.0
C31C C32C H32A 120.0
C32C C33C C34C 120.0(2)
C32C C33C H33A 120.0
C34C C33C H33A 120.0
C33C C34C C29C 120.9(2)
C33C C34C H34A 119.5
C29C C34C H34A 119.5
O3C C35C N3C 121.05(18)
O3C C35C C15C 121.72(18)
N3C C35C C15C 117.23(17)
N3C C36C C37C 111.30(16)
N3C C36C H36A 109.4
C37C C36C H36A 109.4
N3C C36C H36B 109.4
C37C C36C H36B 109.4
H36A C36C H36B 108.0
C38C C37C C42C 118.7(2)
C38C C37C C36C 119.1(2)
C42C C37C C36C 122.2(2)
C37C C38C C39C 120.8(2)
C37C C38C H38A 119.6
C39C C38C H38A 119.6
C40C C39C C38C 120.2(2)
C40C C39C H39A 119.9
C38C C39C H39A 119.9
C39C C40C C41C 119.9(2)
C39C C40C H40A 120.0
C41C C40C H40A 120.0
C40C C41C C42C 120.2(2)
C40C C41C H41A 119.9
C42C C41C H41A 119.9
C41C C42C C37C 120.2(2)
C41C C42C H42A 119.9
C37C C42C H42A 119.9
O4C C43C N4C 122.72(18)
O4C C43C C18C 121.27(17)
N4C C43C C18C 115.94(16)
N4C C44C C45C 109.79(16)
N4C C44C H44A 109.7
C45C C44C H44A 109.7
N4C C44C H44B 109.7
C45C C44C H44B 109.7
H44A C44C H44B 108.2
C46C C45C C50C 118.8(2)
C46C C45C C44C 120.91(19)
C50C C45C C44C 120.13(19)
C45C C46C C47C 120.5(2)
C45C C46C H46A 119.7
C47C C46C H46A 119.7
C48C C47C C46C 120.2(2)
C48C C47C H47A 119.9
C46C C47C H47A 119.9
C47C C48C C49C 119.9(2)
C47C C48C H48A 120.1
C49C C48C H48A 120.1
C48C C49C C50C 119.9(2)
C48C C49C H49A 120.1
C50C C49C H49A 120.1
C49C C50C C45C 120.7(2)
C49C C50C H50A 119.7
C45C C50C H50A 119.7
C62 O6 C63 117.2(3)
C62 C61 H61A 109.5
C62 C61 H61B 109.5
H61A C61 H61B 109.5
C62 C61 H61C 109.5
H61A C61 H61C 109.5
H61B C61 H61C 109.5
O7 C62 O6 121.9(3)
O7 C62 C61 124.0(3)
O6 C62 C61 114.1(3)
O6 C63 C64 108.6(3)
O6 C63 H63A 110.0
C64 C63 H63A 110.0
O6 C63 H63B 110.0
C64 C63 H63B 110.0
H63A C63 H63B 108.3
C63 C64 H64A 109.5
C63 C64 H64B 109.5
H64A C64 H64B 109.5
C63 C64 H64C 109.5
H64A C64 H64C 109.5
H64B C64 H64C 109.5

loop_
_geom_bond_atom_site_label_1
_geom_bond_atom_site_label_2
_geom_bond_distance
O1A C19A 1.241(2)
O2A C27 1.238(2)
O3A C35A 1.236(2)
O4A C43A 1.239(2)
N1A C19A 1.335(2)
N1A C20A 1.458(2)
N1A H1' 0.87(2)
N2A C27 1.335(3)
N2A C28 1.461(3)
N2A H2' 0.84(2)
N3A C35A 1.339(2)
N3A C36A 1.464(3)
N3A H3' 0.88(2)
N4A C43A 1.331(2)
N4A C44A 1.464(2)
N4A H4' 0.88(2)
C1A C16A 1.521(3)
C1A C2A 1.538(3)
C1A H1AA 0.9900
C1A H1AB 0.9900
C2A C3A 1.544(3)
C2A H2AA 0.9900
C2A H2AB 0.9900
C3A C4A 1.513(3)
C3A H3AA 0.9900
C3A H3AB 0.9900
C4A C5A 1.391(3)
C4A C9A 1.397(3)
C5A C6A 1.389(3)
C5A H5AA 0.9500
C6A C7A 1.409(3)
C6A C19A 1.498(3)
C7A C8A 1.394(3)
C7A C10A 1.514(3)
C8A C9A 1.394(3)
C8A H8AA 0.9500
C9A C27 1.505(3)
C10A C11A 1.530(3)
C10A H10B 0.9900
C10A H10C 0.9900
C11A C12A 1.553(3)
C11A H11C 0.9900
C11A H11D 0.9900
C12A C13A 1.515(3)
C12A H12B 0.9900
C12A H12C 0.9900
C13A C18A 1.397(3)
C13A C14A 1.400(3)
C14A C15A 1.385(3)
C14A H14B 0.9500
C15A C16A 1.413(3)
C15A C35A 1.505(3)
C16A C17A 1.387(3)
C17A C18A 1.398(3)
C17A H17B 0.9500
C18A C43A 1.507(3)
C20A C21A 1.509(3)
C20A H20C 0.9900
C20A H20D 0.9900
C21A C22A 1.371(3)
C21A C26A 1.378(3)
C22A C23A 1.393(3)
C22A H22B 0.9500
C23A C24A 1.385(4)
C23A H23B 0.9500
C24A C25A 1.352(4)
C24A H24B 0.9500
C25A C26A 1.370(4)
C25A H25B 0.9500
C26A H26B 0.9500
C28 C29 1.507(3)
C28 H28C 0.9900
C28 H28D 0.9900
C29 C30 1.373(4)
C29 C34 1.394(3)
C30 C31 1.394(4)
C30 H30B 0.9500
C31 C32 1.382(5)
C31 H31B 0.9500
C32 C33 1.369(5)
C32 H32B 0.9500
C33 C34 1.386(4)
C33 H33B 0.9500
C34 H34B 0.9500
C36A C37A 1.516(3)
C36A H36C 0.9900
C36A H36D 0.9900
C37A C38A 1.386(3)
C37A C42A 1.391(3)
C38A C39A 1.389(3)
C38A H38B 0.9500
C39A C40A 1.372(3)
C39A H39B 0.9500
C40A C41A 1.379(3)
C40A H40B 0.9500
C41A C42A 1.392(3)
C41A H41B 0.9500
C42A H42B 0.9500
C44A C45A 1.500(3)
C44A H44C 0.9900
C44A H44D 0.9900
C45A C50A 1.374(3)
C45A C46A 1.391(3)
C46A C47A 1.373(3)
C46A H46B 0.9500
C47A C48A 1.369(4)
C47A H47B 0.9500
C48A C49A 1.370(4)
C48A H48B 0.9500
C49A C50A 1.390(3)
C49A H49B 0.9500
C50A H50B 0.9500
O1B C19B 1.242(2)
O2B C27B 1.244(2)
O3B C35B 1.239(2)
O4B C43B 1.241(2)
N1B C19B 1.334(3)
N1B C20B 1.461(3)
N1B H1" 0.91(3)
N2B C27B 1.333(3)
N2B C28B 1.474(3)
N2B H2" 0.91(2)
N3B C35B 1.337(2)
N3B C36B 1.465(3)
N3B H3" 0.95(2)
N4B C43B 1.331(3)
N4B C44B 1.462(3)
N4B H4" 0.89(2)
C1B C16B 1.515(3)
C1B C2B 1.535(3)
C1B H1BA 0.9900
C1B H1BB 0.9900
C2B C3B 1.532(3)
C2B H2BA 0.9900
C2B H2BB 0.9900
C3B C4B 1.518(3)
C3B H3BA 0.9900
C3B H3BB 0.9900
C4B C5B 1.379(3)
C4B C9B 1.406(3)
C5B C6B 1.396(3)
C5B H5BA 0.9500
C6B C7B 1.402(3)
C6B C19B 1.507(3)
C7B C8B 1.395(3)
C7B C10B 1.525(3)
C8B C9B 1.393(3)
C8B H8BA 0.9500
C9B C27B 1.503(3)
C10B C11B 1.490(3)
C10B C11D 1.521(7)
C10B H101 0.9900
C10B H102 0.9900
C10B H103 0.9900
C10B H104 0.9900
C11B C12B 1.536(3)
C11B H11E 0.9900
C11B H11F 0.9900
C11D C12B 1.421(7)
C11D H201 0.9900
C11D H202 0.9900
C12B C13B 1.516(3)
C12B H203 0.9900
C12B H204 0.9900
C12B H205 0.9900
C12B H206 0.9900
C13B C14B 1.382(3)
C13B C18B 1.406(3)
C14B C15B 1.402(3)
C14B H14C 0.9500
C15B C16B 1.397(3)
C15B C35B 1.504(3)
C16B C17B 1.397(3)
C17B C18B 1.388(3)
C17B H17C 0.9500
C18B C43B 1.501(3)
C20B C21B 1.506(3)
C20B H20E 0.9900
C20B H20F 0.9900
C21B C22B 1.377(3)
C21B C26B 1.385(3)
C22B C23B 1.393(3)
C22B H22C 0.9500
C23B C24B 1.378(4)
C23B H23C 0.9500
C24B C25B 1.356(4)
C24B H24C 0.9500
C25B C26B 1.386(3)
C25B H25C 0.9500
C26B H26C 0.9500
C28B C29B 1.479(3)
C28B H28E 0.9900
C28B H28F 0.9900
C29B C30B 1.384(4)
C29B C34B 1.390(3)
C30B C31B 1.400(4)
C30B H30C 0.9500
C31B C32B 1.374(4)
C31B H31C 0.9500
C32B C33B 1.366(4)
C32B H32C 0.9500
C33B C34B 1.393(4)
C33B H33C 0.9500
C34B H34C 0.9500
C36B C37B 1.507(3)
C36B H36E 0.9900
C36B H36F 0.9900
C37B C42B 1.383(3)
C37B C38B 1.385(3)
C38B C39B 1.381(3)
C38B H38C 0.9500
C39B C40B 1.368(4)
C39B H39C 0.9500
C40B C41B 1.370(4)
C40B H40C 0.9500
C41B C42B 1.392(3)
C41B H41C 0.9500
C42B H42C 0.9500
C44B C45B 1.505(4)
C44B H44E 0.9900
C44B H44F 0.9900
C45B C46B 1.379(3)
C45B C50B 1.391(4)
C46B C47B 1.383(4)
C46B H46C 0.9500
C47B C48B 1.365(4)
C47B H47C 0.9500
C48B C49B 1.384(5)
C48B H48C 0.9500
C49B C50B 1.380(5)
C49B H49C 0.9500
C50B H50C 0.9500
O1C C19C 1.233(2)
O2C C27C 1.241(2)
O3C C35C 1.237(2)
O4C C43C 1.239(2)
N1C C19C 1.339(3)
N1C C20C 1.467(3)
N1C H1C' 0.83(2)
N2C C27C 1.329(2)
N2C C28C 1.455(2)
N2C H2C' 0.85(2)
N3C C35C 1.336(3)
N3C C36C 1.462(3)
N3C H3C' 0.78(2)
N4C C43C 1.331(2)
N4C C44C 1.463(2)
N4C H4C' 0.86(2)
C1C C2C" 1.429(4)
C1C C16C 1.518(3)
C1C C2C' 1.594(4)
C1C H1CA 0.9900
C1C H1CB 0.9900
C1C H1XC 0.9900
C1C H1YD 0.9900
C2C' C3C 1.482(4)
C2C' H2CA 0.9900
C2C' H2CB 0.9900
C2C" C3C 1.635(5)
C2C" H2CC 0.9900
C2C" H2CD 0.9900
C3C C4C 1.514(3)
C3C H3CA 0.9900
C3C H3CB 0.9900
C3C H3XC 0.9900
C3C H3YD 0.9900
C4C C5C 1.385(3)
C4C C9C 1.404(3)
C5C C6C 1.391(3)
C5C H5CA 0.9500
C6C C7C 1.405(3)
C6C C19C 1.501(3)
C7C C8C 1.394(3)
C7C C10C 1.516(3)
C8C C9C 1.392(3)
C8C H8CA 0.9500
C9C C27C 1.501(3)
C10C C11C 1.470(4)
C10C C11' 1.548(4)
C10C H10X 0.9900
C10C H10Y 0.9900
C10C H10Z 0.9900
C10C H10W 0.9900
C11C C12C 1.567(4)
C11C H11A 0.9900
C11C H11B 0.9900
C11' C12C 1.500(4)
C11' H11G 0.9900
C11' H11H 0.9900
C12C C13C 1.513(3)
C12C H12X 0.9900
C12C H12Y 0.9900
C12C H12Z 0.9900
C12C H12W 0.9900
C13C C14C 1.402(3)
C13C C18C 1.403(3)
C14C C15C 1.387(3)
C14C H14A 0.9500
C15C C16C 1.401(3)
C15C C35C 1.497(3)
C16C C17C 1.394(3)
C17C C18C 1.392(3)
C17C H17A 0.9500
C18C C43C 1.499(3)
C20C C21C 1.501(3)
C20C H20A 0.9900
C20C H20B 0.9900
C21C C22C 1.387(3)
C21C C26C 1.388(3)
C22C C23C 1.378(3)
C22C H22A 0.9500
C23C C24C 1.371(4)
C23C H23A 0.9500
C24C C25C 1.373(4)
C24C H24A 0.9500
C25C C26C 1.385(3)
C25C H25A 0.9500
C26C H26A 0.9500
C28C C29C 1.511(3)
C28C H28A 0.9900
C28C H28B 0.9900
C29C C30C 1.384(3)
C29C C34C 1.389(3)
C30C C31C 1.396(3)
C30C H30A 0.9500
C31C C32C 1.391(4)
C31C H31A 0.9500
C32C C33C 1.374(4)
C32C H32A 0.9500
C33C C34C 1.387(3)
C33C H33A 0.9500
C34C H34A 0.9500
C36C C37C 1.505(3)
C36C H36A 0.9900
C36C H36B 0.9900
C37C C38C 1.382(3)
C37C C42C 1.392(3)
C38C C39C 1.388(3)
C38C H38A 0.9500
C39C C40C 1.365(3)
C39C H39A 0.9500
C40C C41C 1.382(3)
C40C H40A 0.9500
C41C C42C 1.388(3)
C41C H41A 0.9500
C42C H42A 0.9500
C44C C45C 1.509(3)
C44C H44A 0.9900
C44C H44B 0.9900
C45C C46C 1.381(3)
C45C C50C 1.391(3)
C46C C47C 1.385(3)
C46C H46A 0.9500
C47C C48C 1.378(4)
C47C H47A 0.9500
C48C C49C 1.381(4)
C48C H48A 0.9500
C49C C50C 1.382(3)
C49C H49A 0.9500
C50C H50A 0.9500
O6 C62 1.324(4)
O6 C63 1.462(4)
O7 C62 1.211(3)
C61 C62 1.493(4)
C61 H61A 0.9800
C61 H61B 0.9800
C61 H61C 0.9800
C63 C64 1.486(5)
C63 H63A 0.9900
C63 H63B 0.9900
C64 H64A 0.9800
C64 H64B 0.9800
C64 H64C 0.9800

loop_
_geom_hbond_atom_site_label_D
_geom_hbond_atom_site_label_H
_geom_hbond_atom_site_label_A
_geom_hbond_distance_DH
_geom_hbond_distance_HA
_geom_hbond_distance_DA
_geom_hbond_angle_DHA
_geom_hbond_site_symmetry_A
N1A H1' O4B 0.87(2) 1.92(2) 2.748(2) 157(2) 1_565
N2A H2' O4A 0.84(2) 2.01(2) 2.812(2) 159(2) .
N3A H3' O1A 0.88(2) 1.95(2) 2.801(2) 165(2) .
N4A H4' O2C 0.88(2) 1.98(2) 2.856(2) 173(2) .
N1B H1" O3B 0.91(3) 1.94(3) 2.828(2) 166(2) .
N2B H2" O3C 0.91(2) 1.88(3) 2.770(2) 165(2) .
N3B H3" O2A 0.95(2) 1.93(2) 2.787(2) 148(2) 1_545
N4B H4" O2B 0.89(2) 1.90(2) 2.735(2) 156(2) .
N2C H2C' O4C 0.85(2) 1.92(2) 2.739(2) 162(2) .
N3C H3C' O1C 0.78(2) 2.14(2) 2.911(2) 167(2) .
N4C H4C' O1B 0.86(2) 1.94(2) 2.772(2) 164(2) .
